data_7250207
loop_
_publ_author_name
'Zhao, Baiwen'
'Clarkson, Guy J.'
'Liu, Jie'
'Le, Thi Huong'
'Marrot, J\'er\^ome'
'Millange, Franck'
'Frigoli, Michel'
'Walton, Richard I.'

_publ_section_title
;
 Structural variety in calcium metal--organic frameworks with a tetratopic
 carboxylate ligand
;
_journal_issue 18
_journal_name_full CrystEngComm
_journal_page_first 2830
_journal_page_last 2840
_journal_paper_doi 10.1039/D5CE00145E
_journal_volume 27
_journal_year 2025
_chemical_formula_moiety 'C114 H62 Ca5 O29, 0.5[]'
_chemical_formula_sum 'C114 H62 Ca5 O29'
_chemical_formula_weight 2096.03
_space_group_crystal_system triclinic
_space_group_IT_number 2
_space_group_name_Hall '-P 1'
_space_group_name_H-M_alt 'P -1'
_atom_sites_solution_hydrogens mixed
_atom_sites_solution_primary dual
_audit_creation_date 2025-03-14
_audit_creation_method
;                                                                               
Olex2 1.5                                                                       
(compiled 2025.03.06 svn.red2d20d0 for OlexSys, GUI svn.r7188)                  
;
_audit_update_record
;
2025-03-14 deposited with the CCDC.	2025-03-31 downloaded from the CCDC.
;
_cell_angle_alpha 66.031(4)
_cell_angle_beta 67.392(3)
_cell_angle_gamma 85.309(3)
_cell_formula_units_Z 2
_cell_length_a 18.6030(6)
_cell_length_b 19.2334(7)
_cell_length_c 20.9801(7)
_cell_measurement_reflns_used 12154
_cell_measurement_temperature 100(2)
_cell_measurement_theta_max 71.6360
_cell_measurement_theta_min 2.4710
_cell_volume 6307.6(5)
_computing_molecular_graphics 'Olex2 1.5 (Dolomanov et al., 2009)'
_computing_publication_material 'Olex2 1.5 (Dolomanov et al., 2009)'
_computing_structure_refinement 'SHELXL 2019/3 (Sheldrick, 2015)'
_computing_structure_solution 'SHELXT  (Sheldrick, 2015)'
_diffrn_ambient_temperature 100(2)
_diffrn_measured_fraction_theta_full 0.999
_diffrn_measured_fraction_theta_max 0.995
_diffrn_measurement_details
;                                                                               
List of Runs (angles in degrees, time in seconds):                              
                                                                                
  # Type    Start    End  Width  t~exp~   \w     \q     \k     \f   Frames      
#--------------------------------------------------------------------------      
  1  \w     35.00 122.00   0.50   20.00    --   47.75  32.00 -96.00  174        
  2  \w    -26.00  36.00   0.50   20.00    --   47.75 -32.00 104.00  124        
  3  \w   -165.00 -79.00   0.50   80.00    --  -91.75 -32.00 104.00  172        
  4  \w    100.00 178.00   0.50   80.00    --  113.25  32.00 -96.00  156        
  5  \w    -23.00  28.00   0.50   20.00    --  -47.75  19.00  60.00  102        
  6  \w    -23.00  28.00   0.50   20.00    --  -47.75  19.00-180.00  102        
  7  \w   -119.00 -73.00   0.50   20.00    --  -47.75-125.00-180.00   92        
  8  \w   -119.00 -73.00   0.50   20.00    --  -47.75-125.00  60.00   92        
  9  \w    -36.00  27.00   0.50   20.00    --  -47.75  32.00 -96.00  126        
 10  \w   -121.00 -35.00   0.50   20.00    --  -47.75 -32.00 104.00  172        
 11  \w   -119.00 -73.00   0.50   20.00    --  -47.75-125.00-150.00   92        
 12  \w    -23.00  28.00   0.50   20.00    --  -47.75  19.00 -60.00  102        
 13  \w     34.00  96.00   0.50   20.00    --   47.75-125.00 -30.00  124        
 14  \w    -24.00  71.00   0.50   20.00    --   47.75 -77.00  90.00  190        
 15  \w    -72.00 -19.00   0.50   80.00    --  -91.75  61.00 -60.00  106        
 16  \w    -50.00 -20.00   0.50   80.00    --  -91.75  45.00-120.00   60        
 17  \w    -85.00 -19.00   0.50   80.00    --  -91.75 125.00 -30.00  132        
 18  \w     42.00 106.00   0.50   80.00    --  113.25 -97.00 -40.62  128        
 19  \w    100.00 178.00   0.50   80.00    --  113.25  15.00  60.00  156        
 20  \w    101.00 178.00   0.50   80.00    --  113.25  45.00 -60.00  154        
 21  \w     42.00  72.00   0.50   80.00    --  113.25 -61.00-180.00   60        
 22  \w    101.00 178.00   0.50   80.00    --  113.25  45.00  60.00  154        
 23  \w     91.00 178.00   0.50   80.00    --  113.25  77.00-180.00  174        
 24  \w     42.00  72.00   0.50   80.00    --  113.25 -61.00  30.00   60        
 25  \w     42.00 106.00   0.50   80.00    --  113.25 -94.00 150.00  128        
 26  \w    101.00 178.00   0.50   80.00    --  113.25  30.00   0.00  154        
 27  \w     95.00 178.00   0.50   80.00    --  113.25 125.00-120.00  166        
 28  \w     42.00 106.00   0.50   80.00    --  113.25 -94.00-120.00  128        
 29  \w     42.00 106.00   0.50   80.00    --  113.25 -94.00 -90.00  128        
 30  \w     42.00  72.00   0.50   80.00    --  113.25 -61.00 -30.00   60        
 31  \w     42.00 106.00   0.50   80.00    --  113.25 -94.00   0.00  128        
 32  \w     42.00  72.00   0.50   80.00    --  113.25 -61.00 -90.00   60        
 33  \w     42.00 136.00   0.50   80.00    --  113.25 -77.00-180.00  188        
 34  \w    101.00 178.00   0.50   80.00    --  113.25  30.00-120.00  154        
 35  \w     42.00 106.00   0.50   80.00    --  113.25 -94.00 -30.00  128        
 36  \w     42.00 111.00   0.50   80.00    --  113.25-125.00 150.00  138        
 37  \w    101.00 178.00   0.50   80.00    --  113.25  45.00 150.00  154        
 38  \w     42.00 106.00   0.50   80.00    --  113.25 -94.00  30.00  128        
 39  \w     42.00 106.00   0.50   80.00    --  113.25 -94.00  60.00  128        
 40  \w     42.00 106.00   0.50   80.00    --  113.25 -94.00  90.00  128        
 41  \w    101.00 178.00   0.50   80.00    --  113.25  45.00 -90.00  154        
 42  \w     42.00  72.00   0.50   80.00    --  113.25 -61.00   0.00   60        
 43  \w     42.00 136.00   0.50   80.00    --  113.25 -77.00-180.00  188        
 44  \w     42.00 106.00   0.50   80.00    --  113.25 -94.00 120.00  128        
 45  \w     42.00 107.00   0.50   80.00    --  113.25-105.00-174.24  130        
 46  \w    101.00 168.00   0.50   80.00    --  113.25  45.00   0.00  134        
 47  \w    104.00 176.00   0.50   80.00    --  113.25  45.00 -30.00  144        
 48  \w     79.00 106.00   0.50   80.00    --  113.25 -97.00-169.81   54        
;
_diffrn_measurement_device 'four-circle diffractometer'
_diffrn_measurement_device_type 'XtaLAB Synergy, Dualflex, HyPix'
_diffrn_measurement_method '\w scan'
_diffrn_radiation_type CuK\a
_diffrn_radiation_wavelength 1.54184
_diffrn_reflns_av_R_equivalents 0.1301
_diffrn_reflns_av_unetI/netI 0.0813
_diffrn_reflns_Laue_measured_fraction_full 0.999
_diffrn_reflns_Laue_measured_fraction_max 0.995
_diffrn_reflns_limit_h_max 22
_diffrn_reflns_limit_h_min -22
_diffrn_reflns_limit_k_max 23
_diffrn_reflns_limit_k_min -23
_diffrn_reflns_limit_l_max 25
_diffrn_reflns_limit_l_min -25
_diffrn_reflns_number 121764
_diffrn_reflns_point_group_measured_fraction_full 0.999
_diffrn_reflns_point_group_measured_fraction_max 0.995
_diffrn_reflns_theta_full 67.684
_diffrn_reflns_theta_max 72.112
_diffrn_reflns_theta_min 2.734
_exptl_absorpt_coefficient_mu 2.397
_exptl_absorpt_correction_T_max 1.00000
_exptl_absorpt_correction_T_min 0.86368
_exptl_absorpt_correction_type multi-scan
_exptl_absorpt_process_details
;                                                                               
 CrysAlisPro 1.171.41.94a (Rigaku Oxford Diffraction, 2021) Empirical           
 absorption correction using spherical harmonics, implemented in                
 SCALE3 ABSPACK scaling algorithm.                                              
;
_exptl_crystal_colour colourless
_exptl_crystal_colour_primary colourless
_exptl_crystal_density_diffrn 1.104
_exptl_crystal_description block
_exptl_crystal_F_000 2156
_exptl_crystal_size_max 0.05
_exptl_crystal_size_mid 0.02
_exptl_crystal_size_min 0.01
_platon_squeeze_details
;
Electron density in the voids were initially modelled as up to 15 partially
occupied water molecules with no major improvement in the refinement R values 
so the refinement was eventually completed using the Squeeze algorithm in
Platon giving the details in the table below.

Taking the volume of H20 to be about 40 and the number of electrons as 18 

31 waters would be 31 x 18 = 558 electrons
31 waters have a volume of 31 x 40 = 1240

The unit cell contains 31 water molecules which have been treated as a diffuse 
contribution to the overall scattering without specific atom positions as 
calculated by SQUEEZE routine in PLATON then the structure refined with Olex2. 
;
_refine_diff_density_max 0.884
_refine_diff_density_min -1.134
_refine_diff_density_rms 0.090
_refine_ls_extinction_method none
_refine_ls_goodness_of_fit_ref 1.006
_refine_ls_hydrogen_treatment constr
_refine_ls_matrix_type full
_refine_ls_number_parameters 1463
_refine_ls_number_reflns 24708
_refine_ls_number_restraints 172
_refine_ls_restrained_S_all 1.012
_refine_ls_R_factor_all 0.1399
_refine_ls_R_factor_gt 0.0902
_refine_ls_shift/su_max 0.001
_refine_ls_shift/su_mean 0.000
_refine_ls_structure_factor_coef Fsqd
_refine_ls_weighting_details 'w=1/[\s^2^(Fo^2^)+(0.1935P)^2^] where P=(Fo^2^+2Fc^2^)/3'
_refine_ls_weighting_scheme calc
_refine_ls_wR_factor_gt 0.2623
_refine_ls_wR_factor_ref 0.3028
_reflns_Friedel_coverage 0.000
_reflns_number_gt 13438
_reflns_number_total 24708
_reflns_threshold_expression 'I > 2\s(I)'
_cod_data_source_file d5ce00145e2.cif
_cod_data_source_block bwx2new_sq
_cod_depositor_comments 'Adding full bibliography for 7250204--7250207.cif.'
_cod_original_cell_volume 6307.5(4)
_cod_database_code 7250207
_shelx_shelxl_version_number 2019/3
_shelx_space_group_comment
;                                                                               
The symmetry employed for this shelxl refinement is uniquely defined            
by the following loop, which should always be used as a source of               
symmetry information in preference to the above space-group names.              
They are only intended as comments.                                             
;
_shelx_estimated_absorpt_t_max 0.976
_shelx_estimated_absorpt_t_min 0.890
_olex2_refinement_description
;     
The asymmetric unit contains two complete ligands and two half ligands 
that sit on inversion centres and 5 calcium ions.
I think that works out OK considering charge balance. Based on this I 
believe that the coordinated oxygens O1, O2, O3A, O3B and O5 are waters. 
Hydrogens were located on water O3B where they form hydrogen bonds with 
the oxygens of neighbouring ligands. 
No hydrogens were located on the other coordinated waters which must be 
interacting with diffuse solvent in the voids in the structure.

Two of the terminal benzoic acid legs were modelled as disordered over 
two closely related positions.
The occupancy of benzoic acid leg C119 to O125 and its associated 
component C1 to O8 were linked to a free variable which refined to 62:38
The occupancy of benzoic acid leg C314 to O321 and its associated component 
C14 to O21 were linked to a free variable which refined close to 50:50 but 
was then fixed at this value for the remainder of the refinement. 
Several DFIX and SIMU restraints were used to give the disordered components 
reasonably bond lengths and thermal parameters.
Electron density in the voids were initially modelled as up to 15 partially 
occupied water molecules with no major improvement in the refinement R values.
The refinement was eventually completed using the Squeeze algorithm in Platon.
See Squeeze details at the end of the file.
                                                                          
1. Fixed Uiso                                                                   
 At 1.2 times of:                                                               
  All C(H) groups                                                               
 At 1.5 times of:                                                               
  All O(H,H) groups                                                             
2. Restrained distances                                                         
 C222-C225                                                                      
 1.3 with sigma of 0.008                                                        
 C122-C125                                                                      
 1.3 with sigma of 0.008                                                        
 C1-C7 = C17-C20                                                                
 1.3 with sigma of 0.01                                                         
 O7-C7 = O8-C7 = O126-C125 = C20-O20 = C20-O21                                  
 1.25 with sigma of 0.008                                                       
 Ca3-H3BA \\sim Ca3-H3BB                                                        
 with sigma of 0.02                                                             
3. Uiso/Uaniso restraints and constraints                                       
C1 \\sim C2 \\sim C3 \\sim C4 \\sim C5 \\sim C6 \\sim C7 \\sim O7 \\sim O8:     
within 2A with sigma of 0.008 and sigma for terminal atoms of 0.016 within 2A   
C14 \\sim C15 \\sim C16 \\sim C17 \\sim C18 \\sim C19 \\sim C20 \\sim O20 \\sim 
O21: within 2A with sigma of 0.004 and sigma for terminal atoms of 0.008 within 
2A                                                                              
C314 \\sim C315 \\sim C316 \\sim C317 \\sim C318 \\sim C319 \\sim O320 \\sim    
C320 \\sim O321 \\sim O5: within 2A with sigma of 0.004 and sigma for terminal  
atoms of 0.008 within 2A                                                        
4. Others                                                                       
 Sof(C1)=Sof(C3)=Sof(H3)=Sof(C2)=Sof(H2)=Sof(C4)=Sof(C5)=Sof(H5)=Sof(C6)=       
 Sof(H6)=Sof(C7)=Sof(O7)=Sof(O8)=1-FVAR(1)                                      
 Sof(C119)=Sof(C120)=Sof(H120)=Sof(C121)=Sof(H121)=Sof(C122)=Sof(C123)=         
 Sof(H123)=Sof(C124)=Sof(H124)=Sof(C125)=Sof(O125)=Sof(O126)=FVAR(1)            
 Fixed Sof: C14(0.5) C15(0.5) H15(0.5) C16(0.5) H16(0.5) C17(0.5) C18(0.5)      
 H18(0.5) C19(0.5) H19(0.5) C20(0.5) O20(0.5) O21(0.5) C314(0.5) C319(0.5)      
 H319(0.5) C318(0.5) H318(0.5) C317(0.5) C316(0.5) H316(0.5) C315(0.5)          
 H315(0.5) C320(0.5) O320(0.5) O321(0.5)                                        
5.a Free rotating group:                                                        
 O3B(H3BA,H3BB)                                                                 
5.b Aromatic/amide H refined with riding coordinates:                           
 C3(H3), C2(H2), C5(H5), C6(H6), C15(H15), C16(H16), C18(H18), C19(H19),        
 C104(H104), C105(H105), C107(H107), C108(H108), C110(H110), C112(H112),        
 C115(H115), C117(H117), C130(H130), C131(H131), C133(H133), C134(H134),        
 C138(H138), C139(H139), C141(H141), C142(H142), C204(H204), C205(H205),        
 C207(H207), C208(H208), C210(H210), C212(H212), C215(H215), C217(H217),        
 C220(H220), C221(H221), C223(H223), C224(H224), C230(H230), C231(H231),        
 C233(H233), C234(H234), C238(H238), C239(H239), C241(H241), C242(H242),        
 C304(H304), C305(H305), C307(H307), C308(H308), C310(H310), C312(H312),        
 C404(H404), C405(H405), C407(H407), C408(H408), C410(H410), C412(H412),        
 C415(H415), C416(H416), C418(H418), C419(H419), C120(H120), C121(H121),        
 C123(H123), C124(H124), C319(H319), C318(H318), C316(H316), C315(H315)         
5.c Fitted hexagon refined as free rotating group:                              
 C1(C3,C2,C4,C5,C6), C14(C15,C16,C17,C18,C19), C314(C319,C318,C317,C316,C315)   
;
_platon_squeeze_void_probe_radius 1.20
_olex2_submission_special_instructions 'No special instructions were received'

loop_
_space_group_symop_operation_xyz
'x, y, z'
'-x, -y, -z'

loop_
_atom_site_label
_atom_site_type_symbol
_atom_site_fract_x
_atom_site_fract_y
_atom_site_fract_z
_atom_site_U_iso_or_equiv
_atom_site_adp_type
_atom_site_occupancy
_atom_site_site_symmetry_order
_atom_site_calc_flag
_atom_site_refinement_flags_posn
_atom_site_refinement_flags_adp
_atom_site_refinement_flags_occupancy
_atom_site_disorder_assembly
_atom_site_disorder_group
C1 C 0.0462(11) 1.0025(7) 0.3011(11) 0.069(4) Uani 0.380(11) 1 d DG U P A 2
C3 C 0.0076(10) 0.9545(10) 0.2875(11) 0.063(4) Uani 0.380(11) 1 d G U P A 2
H3 H -0.038426 0.968947 0.277666 0.076 Uiso 0.380(11) 1 calc R U P A 2
C2 C 0.0363(13) 0.8853(9) 0.2882(13) 0.055(4) Uani 0.380(11) 1 d G U P A 2
H2 H 0.009989 0.852434 0.278844 0.066 Uiso 0.380(11) 1 calc R U P A 2
C4 C 0.1037(15) 0.8641(10) 0.3025(17) 0.053(5) Uani 0.380(11) 1 d G U P A 2
C5 C 0.1422(13) 0.9121(13) 0.3162(18) 0.054(5) Uani 0.380(11) 1 d G U P A 2
H5 H 0.188253 0.897670 0.325996 0.064 Uiso 0.380(11) 1 calc R U P A 2
C6 C 0.1135(12) 0.9813(11) 0.3155(14) 0.061(5) Uani 0.380(11) 1 d G U P A 2
H6 H 0.139840 1.014184 0.324819 0.073 Uiso 0.380(11) 1 calc R U P A 2
Ca1 Ca 0.41538(6) 0.68206(8) 0.66288(8) 0.0666(4) Uani 1 1 d . . . . .
O1 O 0.4461(4) 0.5542(3) 0.7213(3) 0.0983(16) Uani 1 1 d . . . . .
Ca2 Ca 0.20530(7) 0.67363(11) 0.75260(8) 0.0845(5) Uani 1 1 d . . . . .
O2 O 0.1471(5) 0.5444(6) 0.8312(4) 0.158(4) Uani 1 1 d . . . . .
Ca3 Ca -0.07458(7) 0.74013(7) 0.76920(7) 0.0655(3) Uani 1 1 d D . . . .
O3A O -0.1952(3) 0.7309(3) 0.8707(3) 0.0775(12) Uani 1 1 d . . . . .
O3B O -0.1508(2) 0.7555(3) 0.6991(3) 0.0682(10) Uani 1 1 d G . . . .
H3BA H -0.159187 0.722250 0.683783 0.102 Uiso 1 1 d DG U . . .
H3BB H -0.188454 0.785249 0.697087 0.102 Uiso 1 1 d DG U . . .
Ca4 Ca 0.49592(5) 0.22783(7) 0.26394(6) 0.0523(3) Uani 1 1 d . . . . .
Ca5 Ca 1.39106(6) 0.15435(7) 0.19210(6) 0.0571(3) Uani 1 1 d . . . . .
C7 C 0.0277(7) 1.0742(8) 0.2914(15) 0.067(4) Uani 0.380(11) 1 d D U P A 2
O7 O 0.0725(14) 1.1281(13) 0.2782(17) 0.066(5) Uani 0.380(11) 1 d D U P A 2
O8 O -0.0421(6) 1.0916(7) 0.3024(9) 0.092(5) Uani 0.380(11) 1 d D U P A 2
C14 C 1.1821(10) 0.0094(11) 0.0558(10) 0.080(4) Uani 0.5 1 d G U P B 2
C15 C 1.2240(12) -0.0504(9) 0.0839(11) 0.080(4) Uani 0.5 1 d G U P B 2
H15 H 1.221730 -0.096525 0.077973 0.096 Uiso 0.5 1 calc R U P B 2
C16 C 1.2691(11) -0.0428(9) 0.1207(10) 0.085(4) Uani 0.5 1 d G U P B 2
H16 H 1.297723 -0.083708 0.139885 0.102 Uiso 0.5 1 calc R U P B 2
C17 C 1.2724(10) 0.0246(10) 0.1294(9) 0.092(3) Uani 0.5 1 d DG U P B 2
C18 C 1.2306(10) 0.0844(8) 0.1013(9) 0.088(4) Uani 0.5 1 d G U P B 2
H18 H 1.232808 0.130472 0.107231 0.105 Uiso 0.5 1 calc R U P B 2
C19 C 1.1854(10) 0.0768(9) 0.0645(9) 0.086(4) Uani 0.5 1 d G U P B 2
H19 H 1.156814 0.117657 0.045318 0.104 Uiso 0.5 1 calc R U P B 2
C20 C 1.3186(10) 0.0201(11) 0.1665(11) 0.103(4) Uani 0.5 1 d D U P B 2
O20 O 1.3672(8) -0.0277(9) 0.1813(8) 0.105(4) Uani 0.5 1 d D U P B 2
O21 O 1.3140(10) 0.0744(10) 0.1860(9) 0.109(4) Uani 0.5 1 d D U P B 2
O101 O 0.0383(2) 0.7580(4) 0.6711(3) 0.0890(16) Uani 1 1 d . . . . .
C102 C 0.1036(3) 0.7398(5) 0.6368(4) 0.0761(19) Uani 1 1 d . . . . .
O102 O 0.1580(3) 0.7273(5) 0.6606(3) 0.122(3) Uani 1 1 d . . . . .
C103 C 0.1173(3) 0.7372(4) 0.5631(3) 0.0599(13) Uani 1 1 d . . . . .
C104 C 0.1916(4) 0.7281(4) 0.5181(3) 0.0658(15) Uani 1 1 d . . . . .
H104 H 0.233401 0.723475 0.534637 0.079 Uiso 1 1 calc R U . . .
C105 C 0.2053(3) 0.7256(3) 0.4502(3) 0.0607(14) Uani 1 1 d . . . . .
H105 H 0.256556 0.719527 0.419989 0.073 Uiso 1 1 calc R U . . .
C106 C 0.1448(3) 0.7319(3) 0.4247(3) 0.0581(13) Uani 1 1 d . . . . .
C107 C 0.0695(3) 0.7403(3) 0.4710(3) 0.0574(13) Uani 1 1 d . . . . .
H107 H 0.027308 0.743774 0.455334 0.069 Uiso 1 1 calc R U . . .
C108 C 0.0567(3) 0.7433(3) 0.5381(3) 0.0591(13) Uani 1 1 d . . . . .
H108 H 0.005639 0.749668 0.568442 0.071 Uiso 1 1 calc R U . . .
C109 C 0.1605(3) 0.7283(3) 0.3516(3) 0.0567(13) Uani 1 1 d . . . . .
C110 C 0.1994(4) 0.6688(3) 0.3368(3) 0.0600(13) Uani 1 1 d . . . . .
H110 H 0.214002 0.630976 0.374900 0.072 Uiso 1 1 calc R U . . .
C111 C 0.2186(4) 0.6612(3) 0.2679(3) 0.0556(13) Uani 1 1 d . . . . .
C112 C 0.2586(3) 0.6007(3) 0.2522(3) 0.0557(12) Uani 1 1 d . . . . .
H112 H 0.274602 0.562987 0.289188 0.067 Uiso 1 1 calc R U . . .
C113 C 0.2748(3) 0.5949(3) 0.1856(3) 0.0529(12) Uani 1 1 d . . . . .
C114 C 0.2535(3) 0.6528(3) 0.1280(3) 0.0524(12) Uani 1 1 d . . . . .
C115 C 0.2131(3) 0.7109(3) 0.1421(3) 0.0525(12) Uani 1 1 d . . . . .
H115 H 0.197840 0.748291 0.104339 0.063 Uiso 1 1 calc R U . . .
C116 C 0.1934(3) 0.7167(3) 0.2120(3) 0.0541(12) Uani 1 1 d . . . . .
C117 C 0.1524(3) 0.7762(3) 0.2284(3) 0.0526(12) Uani 1 1 d . . . . .
H117 H 0.134803 0.812478 0.191902 0.063 Uiso 1 1 calc R U . . .
C118 C 0.1367(3) 0.7847(3) 0.2940(3) 0.0545(12) Uani 1 1 d . . . . .
O127 O 0.2909(3) 0.6328(3) -0.1844(3) 0.0826(14) Uani 1 1 d . . . . .
C128 C 0.3422(3) 0.6491(3) -0.1668(3) 0.0580(13) Uani 1 1 d . . . . .
O128 O 0.4119(2) 0.6704(2) -0.2126(2) 0.0659(10) Uani 1 1 d . . . . .
C129 C 0.3204(3) 0.6486(3) -0.0898(3) 0.0519(12) Uani 1 1 d . . . . .
C130 C 0.2415(3) 0.6432(3) -0.0434(3) 0.0559(12) Uani 1 1 d . . . . .
H130 H 0.202508 0.637864 -0.060325 0.067 Uiso 1 1 calc R U . . .
C131 C 0.2196(3) 0.6455(3) 0.0255(3) 0.0560(12) Uani 1 1 d . . . . .
H131 H 0.165697 0.643001 0.055683 0.067 Uiso 1 1 calc R U . . .
C132 C 0.2771(3) 0.6517(3) 0.0520(3) 0.0531(12) Uani 1 1 d . . . . .
C133 C 0.3550(3) 0.6554(3) 0.0065(3) 0.0538(12) Uani 1 1 d . . . . .
H133 H 0.394197 0.658372 0.024153 0.065 Uiso 1 1 calc R U . . .
C134 C 0.3766(3) 0.6548(3) -0.0635(3) 0.0548(12) Uani 1 1 d . . . . .
H134 H 0.430415 0.658751 -0.094352 0.066 Uiso 1 1 calc R U . . .
O135 O 0.3375(3) 0.2774(3) 0.1436(3) 0.0759(12) Uani 1 1 d . . . . .
C136 C 0.3751(3) 0.3106(3) 0.1645(3) 0.0579(13) Uani 1 1 d . . . . .
O136 O 0.4286(2) 0.2798(2) 0.1867(2) 0.0608(9) Uani 1 1 d . . . . .
C137 C 0.3541(3) 0.3870(3) 0.1652(3) 0.0534(12) Uani 1 1 d . . . . .
C138 C 0.2899(3) 0.4173(3) 0.1492(3) 0.0534(12) Uani 1 1 d . . . . .
H138 H 0.262092 0.391032 0.134765 0.064 Uiso 1 1 calc R U . . .
C139 C 0.2661(3) 0.4858(3) 0.1542(3) 0.0545(12) Uani 1 1 d . . . . .
H139 H 0.221946 0.506299 0.143148 0.065 Uiso 1 1 calc R U . . .
C140 C 0.3063(3) 0.5247(3) 0.1753(3) 0.0509(11) Uani 1 1 d . . . . .
C141 C 0.3715(3) 0.4955(3) 0.1900(3) 0.0560(12) Uani 1 1 d . . . . .
H141 H 0.399925 0.522012 0.203731 0.067 Uiso 1 1 calc R U . . .
C142 C 0.3953(3) 0.4264(3) 0.1845(3) 0.0560(12) Uani 1 1 d . . . . .
H142 H 0.440335 0.406416 0.194029 0.067 Uiso 1 1 calc R U . . .
O201 O -0.1149(3) 0.2944(5) 1.1555(3) 0.119(2) Uani 1 1 d . . . . .
C202 C -0.0481(3) 0.2702(4) 1.1346(4) 0.0670(16) Uani 1 1 d . . . . .
O202 O -0.0068(3) 0.2518(3) 1.1735(3) 0.0768(12) Uani 1 1 d . . . . .
C203 C -0.0183(3) 0.2609(4) 1.0622(3) 0.0611(14) Uani 1 1 d . . . . .
C204 C 0.0604(4) 0.2564(4) 1.0255(4) 0.0728(17) Uani 1 1 d . . . . .
H204 H 0.095723 0.257058 1.048070 0.087 Uiso 1 1 calc R U . . .
C205 C 0.0883(4) 0.2511(4) 0.9569(4) 0.0729(17) Uani 1 1 d . . . . .
H205 H 0.142556 0.247567 0.933033 0.087 Uiso 1 1 calc R U . . .
C206 C 0.0382(3) 0.2507(3) 0.9217(3) 0.0591(13) Uani 1 1 d . . . . .
C207 C -0.0417(3) 0.2534(4) 0.9595(3) 0.0606(14) Uani 1 1 d . . . . .
H207 H -0.077193 0.251515 0.937524 0.073 Uiso 1 1 calc R U . . .
C208 C -0.0695(3) 0.2588(4) 1.0286(3) 0.0644(15) Uani 1 1 d . . . . .
H208 H -0.123927 0.261022 1.053400 0.077 Uiso 1 1 calc R U . . .
C209 C 0.0680(3) 0.2432(4) 0.8482(3) 0.0591(13) Uani 1 1 d . . . . .
C210 C 0.1098(3) 0.1822(4) 0.8425(3) 0.0610(14) Uani 1 1 d . . . . .
H210 H 0.120570 0.147771 0.884754 0.073 Uiso 1 1 calc R U . . .
C211 C 0.1375(3) 0.1689(3) 0.7758(3) 0.0591(13) Uani 1 1 d . . . . .
C212 C 0.1789(4) 0.1042(3) 0.7711(3) 0.0648(15) Uani 1 1 d . . . . .
H212 H 0.190785 0.070030 0.812813 0.078 Uiso 1 1 calc R U . . .
C213 C 0.2020(4) 0.0906(3) 0.7062(3) 0.0613(14) Uani 1 1 d . . . . .
C214 C 0.1880(3) 0.1448(3) 0.6424(3) 0.0563(13) Uani 1 1 d . . . . .
C215 C 0.1475(3) 0.2062(3) 0.6473(3) 0.0546(12) Uani 1 1 d . . . . .
H215 H 0.136808 0.240626 0.605008 0.066 Uiso 1 1 calc R U . . .
C216 C 0.1210(3) 0.2201(3) 0.7135(3) 0.0520(12) Uani 1 1 d . . . . .
C217 C 0.0801(3) 0.2829(3) 0.7192(3) 0.0528(12) Uani 1 1 d . . . . .
H217 H 0.070198 0.317789 0.676592 0.063 Uiso 1 1 calc R U . . .
C218 C 0.0531(3) 0.2971(3) 0.7839(3) 0.0529(12) Uani 1 1 d . . . . .
C219 C 0.0142(3) 0.3685(3) 0.7821(3) 0.0539(12) Uani 1 1 d . . . . .
C220 C -0.0350(3) 0.3941(3) 0.7423(3) 0.0558(13) Uani 1 1 d . . . . .
H220 H -0.046822 0.363561 0.720985 0.067 Uiso 1 1 calc R U . . .
C221 C -0.0670(3) 0.4640(3) 0.7334(3) 0.0627(14) Uani 1 1 d . . . . .
H221 H -0.100006 0.479615 0.705886 0.075 Uiso 1 1 calc R U . . .
C222 C -0.0529(3) 0.5115(3) 0.7627(3) 0.0634(14) Uani 1 1 d D . . . .
C223 C -0.0051(3) 0.4843(3) 0.8039(3) 0.0613(14) Uani 1 1 d . . . . .
H223 H 0.004808 0.514284 0.826615 0.074 Uiso 1 1 calc R U . . .
C224 C 0.0292(3) 0.4140(3) 0.8133(3) 0.0574(13) Uani 1 1 d . . . . .
H224 H 0.062258 0.398318 0.840832 0.069 Uiso 1 1 calc R U . . .
C225 C -0.0842(3) 0.5830(3) 0.7518(4) 0.0666(15) Uani 1 1 d D . . . .
O225 O -0.0868(3) 0.6139(3) 0.7952(3) 0.0756(12) Uani 1 1 d . . . . .
O226 O -0.1089(3) 0.6158(3) 0.6983(3) 0.0763(12) Uani 1 1 d . . . . .
O227 O 0.2784(2) 0.1551(3) 0.3054(2) 0.0718(12) Uani 1 1 d . . . . .
C228 C 0.3186(3) 0.1418(4) 0.3452(3) 0.0579(13) Uani 1 1 d . . . . .
O228 O 0.39201(19) 0.1330(2) 0.3188(2) 0.0554(9) Uani 1 1 d . . . . .
C229 C 0.2827(3) 0.1379(4) 0.4239(3) 0.0580(13) Uani 1 1 d . . . . .
C230 C 0.2047(3) 0.1505(4) 0.4543(3) 0.0667(15) Uani 1 1 d . . . . .
H230 H 0.172831 0.160434 0.425946 0.080 Uiso 1 1 calc R U . . .
C231 C 0.1733(3) 0.1484(4) 0.5282(3) 0.0673(16) Uani 1 1 d . . . . .
H231 H 0.119374 0.154468 0.550188 0.081 Uiso 1 1 calc R U . . .
C232 C 0.2185(3) 0.1379(3) 0.5684(3) 0.0550(12) Uani 1 1 d . . . . .
C233 C 0.2984(3) 0.1263(3) 0.5364(3) 0.0590(13) Uani 1 1 d . . . . .
H233 H 0.330647 0.119085 0.564002 0.071 Uiso 1 1 calc R U . . .
C234 C 0.3292(3) 0.1255(3) 0.4664(3) 0.0570(13) Uani 1 1 d . . . . .
H234 H 0.382525 0.116540 0.446034 0.068 Uiso 1 1 calc R U . . .
O235 O 0.3118(3) -0.2298(3) 0.6842(3) 0.0836(14) Uani 1 1 d . . . . .
C236 C 0.3506(3) -0.1780(4) 0.6820(3) 0.0616(14) Uani 1 1 d . . . . .
O236 O 0.4220(2) -0.1822(3) 0.6704(2) 0.0681(11) Uani 1 1 d . . . . .
C237 C 0.3116(3) -0.1102(4) 0.6917(3) 0.0618(14) Uani 1 1 d . . . . .
C238 C 0.2384(4) -0.0985(5) 0.6910(6) 0.097(3) Uani 1 1 d . . . . .
H238 H 0.211896 -0.134947 0.685965 0.117 Uiso 1 1 calc R U . . .
C239 C 0.2019(4) -0.0340(5) 0.6974(5) 0.091(2) Uani 1 1 d . . . . .
H239 H 0.151012 -0.026771 0.696738 0.109 Uiso 1 1 calc R U . . .
C240 C 0.2399(4) 0.0194(4) 0.7049(3) 0.0641(15) Uani 1 1 d . . . . .
C241 C 0.3132(4) 0.0070(4) 0.7079(3) 0.0663(15) Uani 1 1 d . . . . .
H241 H 0.338700 0.042111 0.715373 0.080 Uiso 1 1 calc R U . . .
C242 C 0.3493(4) -0.0569(3) 0.7001(3) 0.0640(15) Uani 1 1 d . . . . .
H242 H 0.400288 -0.064167 0.700542 0.077 Uiso 1 1 calc R U . . .
O301 O 0.5403(2) 0.1651(2) 0.1857(2) 0.0638(10) Uani 1 1 d . . . . .
C302 C 0.5468(3) 0.1057(4) 0.1733(3) 0.0612(14) Uani 1 1 d . . . . .
O302 O 0.4893(2) 0.0619(3) 0.1909(3) 0.0803(13) Uani 1 1 d . . . . .
C303 C 0.6278(3) 0.0869(3) 0.1355(3) 0.0524(12) Uani 1 1 d . . . . .
C304 C 0.6398(3) 0.0163(3) 0.1300(3) 0.0580(13) Uani 1 1 d . . . . .
H304 H 0.596230 -0.019392 0.149804 0.070 Uiso 1 1 calc R U . . .
C305 C 0.7138(3) -0.0020(3) 0.0964(3) 0.0562(13) Uani 1 1 d . . . . .
H305 H 0.720901 -0.050760 0.094707 0.067 Uiso 1 1 calc R U . . .
C306 C 0.7776(3) 0.0495(3) 0.0652(3) 0.0502(12) Uani 1 1 d . . . . .
C307 C 0.7658(3) 0.1204(3) 0.0705(3) 0.0531(12) Uani 1 1 d . . . . .
H307 H 0.809221 0.156684 0.049491 0.064 Uiso 1 1 calc R U . . .
C308 C 0.6920(3) 0.1379(3) 0.1057(3) 0.0525(12) Uani 1 1 d . . . . .
H308 H 0.685189 0.185724 0.109507 0.063 Uiso 1 1 calc R U . . .
C309 C 0.8586(3) 0.0310(3) 0.0285(3) 0.0526(12) Uani 1 1 d . . . . .
C310 C 0.9145(3) 0.0420(3) 0.0506(3) 0.0559(13) Uani 1 1 d . . . . .
H310 H 0.902169 0.066262 0.084472 0.067 Uiso 1 1 calc R U . . .
C311 C 0.9916(3) 0.0184(3) 0.0250(3) 0.0567(13) Uani 1 1 d . . . . .
C312 C 1.0493(3) 0.0281(3) 0.0492(3) 0.0587(14) Uani 1 1 d . . . . .
H312 H 1.037040 0.051417 0.083850 0.070 Uiso 1 1 calc R U . . .
C313 C 1.1235(3) 0.0047(3) 0.0241(3) 0.0549(12) Uani 1 1 d . . . . .
O401 O 0.2979(2) 0.6174(3) 0.6785(2) 0.0728(12) Uani 1 1 d . . . . .
C402 C 0.3298(3) 0.6058(4) 0.6191(3) 0.0608(14) Uani 1 1 d . . . . .
O402 O 0.4006(2) 0.6263(3) 0.5784(3) 0.0832(14) Uani 1 1 d . . . . .
C403 C 0.2814(3) 0.5696(3) 0.5968(3) 0.0516(12) Uani 1 1 d . . . . .
C404 C 0.2040(3) 0.5425(3) 0.6442(3) 0.0520(12) Uani 1 1 d . . . . .
H404 H 0.183912 0.542330 0.693274 0.062 Uiso 1 1 calc R U . . .
C405 C 0.1563(3) 0.5161(3) 0.6215(3) 0.0487(11) Uani 1 1 d . . . . .
H405 H 0.103820 0.497431 0.655212 0.058 Uiso 1 1 calc R U . . .
C406 C 0.1836(3) 0.5161(3) 0.5494(3) 0.0416(10) Uani 1 1 d . . . . .
C407 C 0.2618(3) 0.5400(3) 0.5027(3) 0.0430(10) Uani 1 1 d . . . . .
H407 H 0.282026 0.538119 0.454384 0.052 Uiso 1 1 calc R U . . .
C408 C 0.3104(3) 0.5663(3) 0.5256(3) 0.0494(11) Uani 1 1 d . . . . .
H408 H 0.363742 0.582282 0.493032 0.059 Uiso 1 1 calc R U . . .
C409 C 0.1243(3) 0.4980(3) 0.5253(2) 0.0414(10) Uani 1 1 d . . . . .
C410 C 0.0563(3) 0.5350(3) 0.5385(3) 0.0439(10) Uani 1 1 d . . . . .
H410 H 0.050651 0.568864 0.562506 0.053 Uiso 1 1 calc R U . . .
C411 C -0.0041(3) 0.5250(3) 0.5182(3) 0.0408(10) Uani 1 1 d . . . . .
C412 C -0.0741(3) 0.5627(3) 0.5326(3) 0.0432(10) Uani 1 1 d . . . . .
H412 H -0.079909 0.596291 0.556932 0.052 Uiso 1 1 calc R U . . .
C413 C -0.1334(2) 0.5525(3) 0.5127(2) 0.0398(9) Uani 1 1 d . . . . .
C414 C -0.2043(3) 0.5952(3) 0.5308(3) 0.0425(10) Uani 1 1 d . . . . .
C415 C -0.2312(3) 0.6060(3) 0.5982(3) 0.0482(11) Uani 1 1 d . . . . .
H415 H -0.204100 0.586805 0.631271 0.058 Uiso 1 1 calc R U . . .
C416 C -0.2971(3) 0.6446(3) 0.6169(3) 0.0478(11) Uani 1 1 d . . . . .
H416 H -0.313842 0.653098 0.661769 0.057 Uiso 1 1 calc R U . . .
C417 C -0.3387(3) 0.6708(3) 0.5705(3) 0.0491(11) Uani 1 1 d . . . . .
C418 C -0.3103(3) 0.6631(3) 0.5019(3) 0.0497(11) Uani 1 1 d . . . . .
H418 H -0.337042 0.683434 0.468547 0.060 Uiso 1 1 calc R U . . .
C419 C -0.2432(3) 0.6258(3) 0.4819(3) 0.0456(11) Uani 1 1 d . . . . .
H419 H -0.224050 0.621317 0.434807 0.055 Uiso 1 1 calc R U . . .
C420 C -0.4150(3) 0.7038(3) 0.5955(3) 0.0597(14) Uani 1 1 d . . . . .
O420 O -0.4580(2) 0.7149(3) 0.5601(3) 0.0730(11) Uani 1 1 d . . . . .
O421 O -0.4384(2) 0.7127(2) 0.6566(2) 0.0645(10) Uani 1 1 d . . . . .
C119 C 0.1038(9) 0.8513(7) 0.2977(9) 0.044(3) Uani 0.620(11) 1 d . . P A 1
C120 C 0.0447(8) 0.8789(8) 0.2698(8) 0.055(3) Uani 0.620(11) 1 d . . P A 1
H120 H 0.019292 0.846741 0.258899 0.066 Uiso 0.620(11) 1 calc R U P A 1
C121 C 0.0231(7) 0.9523(7) 0.2580(7) 0.060(3) Uani 0.620(11) 1 d . . P A 1
H121 H -0.016978 0.969573 0.239076 0.072 Uiso 0.620(11) 1 calc R U P A 1
C122 C 0.0597(6) 1.0031(5) 0.2736(6) 0.055(3) Uani 0.620(11) 1 d D . P A 1
C123 C 0.1174(9) 0.9722(9) 0.3034(8) 0.055(3) Uani 0.620(11) 1 d . . P A 1
H123 H 0.143398 1.003237 0.314874 0.066 Uiso 0.620(11) 1 calc R U P A 1
C124 C 0.1375(9) 0.8961(8) 0.3167(11) 0.051(3) Uani 0.620(11) 1 d . . P A 1
H124 H 0.174645 0.876282 0.339067 0.061 Uiso 0.620(11) 1 calc R U P A 1
C125 C 0.0434(6) 1.0773(5) 0.2513(7) 0.067(3) Uani 0.620(11) 1 d D . P A 1
O125 O 0.0728(12) 1.1232(10) 0.2652(11) 0.087(5) Uani 0.620(11) 1 d . . P A 1
O126 O 0.0008(5) 1.1039(4) 0.2126(5) 0.084(3) Uani 0.620(11) 1 d D . P A 1
C314 C 1.1798(8) 0.0126(7) 0.0592(7) 0.049(3) Uani 0.5 1 d G U P B 1
C319 C 1.2214(9) -0.0507(6) 0.0786(8) 0.048(3) Uani 0.5 1 d G U P B 1
H319 H 1.218105 -0.091290 0.064703 0.057 Uiso 0.5 1 calc R U P B 1
C318 C 1.2678(8) -0.0547(6) 0.1182(8) 0.051(3) Uani 0.5 1 d G U P B 1
H318 H 1.296187 -0.097967 0.131460 0.062 Uiso 0.5 1 calc R U P B 1
C317 C 1.2726(7) 0.0046(6) 0.1385(7) 0.057(2) Uani 0.5 1 d G U P B 1
C316 C 1.2310(8) 0.0680(5) 0.1191(7) 0.054(2) Uani 0.5 1 d G U P B 1
H316 H 1.234244 0.108515 0.132982 0.065 Uiso 0.5 1 calc R U P B 1
C315 C 1.1846(7) 0.0719(6) 0.0795(7) 0.056(3) Uani 0.5 1 d G U P B 1
H315 H 1.156161 0.115194 0.066225 0.067 Uiso 0.5 1 calc R U P B 1
C320 C 1.3160(9) 0.0019(8) 0.1913(8) 0.062(2) Uani 0.5 1 d . U P B 1
O320 O 1.3458(7) -0.0632(7) 0.2149(7) 0.083(3) Uani 0.5 1 d . U P B 1
O321 O 1.3143(7) 0.0516(6) 0.2128(5) 0.060(2) Uani 0.5 1 d . U P B 1
O5 O 1.4555(4) 0.1927(4) 0.0609(3) 0.124(2) Uani 1 1 d . . . . .

loop_
_atom_site_aniso_label
_atom_site_aniso_U_11
_atom_site_aniso_U_22
_atom_site_aniso_U_33
_atom_site_aniso_U_23
_atom_site_aniso_U_13
_atom_site_aniso_U_12
C1 0.067(6) 0.052(6) 0.088(8) -0.035(6) -0.024(6) 0.011(5)
C3 0.064(7) 0.053(6) 0.084(8) -0.042(6) -0.027(6) 0.016(5)
C2 0.060(7) 0.051(7) 0.077(8) -0.049(6) -0.029(6) 0.014(6)
C4 0.061(7) 0.050(7) 0.073(8) -0.050(6) -0.026(6) 0.019(6)
C5 0.063(7) 0.046(8) 0.075(8) -0.051(6) -0.023(6) 0.016(6)
C6 0.067(7) 0.044(7) 0.083(8) -0.046(6) -0.022(6) 0.013(6)
Ca1 0.0414(5) 0.0939(9) 0.1051(9) -0.0830(8) -0.0280(6) 0.0267(5)
O1 0.114(4) 0.099(4) 0.117(4) -0.078(3) -0.050(3) 0.047(3)
Ca2 0.0478(6) 0.1606(15) 0.0765(8) -0.0888(9) -0.0122(6) 0.0084(7)
O2 0.129(6) 0.231(9) 0.125(5) -0.089(6) -0.023(4) -0.076(6)
Ca3 0.0607(7) 0.0713(8) 0.0786(7) -0.0495(6) -0.0237(6) 0.0203(6)
O3A 0.066(3) 0.093(3) 0.091(3) -0.061(3) -0.024(2) 0.016(2)
O3B 0.065(2) 0.073(3) 0.085(3) -0.045(2) -0.038(2) 0.028(2)
Ca4 0.0393(5) 0.0728(7) 0.0692(6) -0.0555(6) -0.0209(4) 0.0231(4)
Ca5 0.0464(5) 0.0799(7) 0.0692(6) -0.0585(6) -0.0203(5) 0.0242(5)
C7 0.062(6) 0.044(5) 0.105(8) -0.047(6) -0.025(6) 0.007(5)
O7 0.060(7) 0.035(6) 0.108(10) -0.042(7) -0.024(7) 0.002(5)
O8 0.049(6) 0.070(7) 0.146(11) -0.056(7) -0.017(6) 0.011(5)
C14 0.059(6) 0.123(7) 0.093(5) -0.089(5) -0.015(5) 0.003(5)
C15 0.056(6) 0.125(7) 0.094(5) -0.085(5) -0.021(5) 0.002(5)
C16 0.060(5) 0.131(7) 0.097(5) -0.085(5) -0.022(4) 0.002(5)
C17 0.067(5) 0.135(7) 0.103(5) -0.084(5) -0.021(4) 0.002(5)
C18 0.069(5) 0.128(7) 0.098(5) -0.089(5) -0.018(4) 0.000(5)
C19 0.066(6) 0.125(7) 0.097(6) -0.088(5) -0.014(4) 0.003(5)
C20 0.075(5) 0.144(7) 0.107(6) -0.077(5) -0.024(5) 0.008(5)
O20 0.084(6) 0.148(9) 0.107(7) -0.067(6) -0.045(5) 0.008(6)
O21 0.079(5) 0.148(8) 0.113(6) -0.075(6) -0.026(5) 0.003(6)
O101 0.050(2) 0.161(5) 0.085(3) -0.089(3) -0.015(2) 0.022(3)
C102 0.046(3) 0.124(6) 0.078(4) -0.067(4) -0.017(3) 0.010(3)
O102 0.075(3) 0.246(8) 0.108(4) -0.133(5) -0.043(3) 0.054(4)
C103 0.055(3) 0.073(4) 0.060(3) -0.044(3) -0.015(2) 0.014(3)
C104 0.058(3) 0.086(4) 0.070(3) -0.054(3) -0.022(3) 0.024(3)
C105 0.058(3) 0.073(4) 0.056(3) -0.041(3) -0.014(2) 0.021(3)
C106 0.061(3) 0.059(3) 0.058(3) -0.035(3) -0.016(2) 0.009(3)
C107 0.057(3) 0.059(3) 0.062(3) -0.033(3) -0.021(2) 0.010(2)
C108 0.052(3) 0.066(3) 0.060(3) -0.037(3) -0.012(2) 0.014(3)
C109 0.063(3) 0.053(3) 0.053(3) -0.028(2) -0.015(2) 0.009(2)
C110 0.072(4) 0.059(3) 0.050(3) -0.031(3) -0.017(2) 0.015(3)
C111 0.076(4) 0.044(3) 0.048(3) -0.024(2) -0.021(2) 0.011(2)
C112 0.069(3) 0.051(3) 0.053(3) -0.029(2) -0.023(2) 0.015(2)
C113 0.059(3) 0.047(3) 0.051(3) -0.022(2) -0.018(2) 0.004(2)
C114 0.061(3) 0.050(3) 0.053(3) -0.030(2) -0.020(2) 0.006(2)
C115 0.066(3) 0.046(3) 0.049(3) -0.023(2) -0.022(2) 0.005(2)
C116 0.064(3) 0.043(3) 0.055(3) -0.023(2) -0.020(2) 0.005(2)
C117 0.066(3) 0.044(3) 0.054(3) -0.024(2) -0.025(2) 0.009(2)
C118 0.058(3) 0.050(3) 0.057(3) -0.026(2) -0.018(2) 0.005(2)
O127 0.071(3) 0.133(4) 0.075(3) -0.073(3) -0.027(2) 0.010(3)
C128 0.063(3) 0.062(3) 0.061(3) -0.039(3) -0.022(3) 0.011(3)
O128 0.058(2) 0.081(3) 0.066(2) -0.050(2) -0.0093(19) 0.0057(19)
C129 0.054(3) 0.057(3) 0.048(3) -0.029(2) -0.015(2) 0.008(2)
C130 0.054(3) 0.068(3) 0.058(3) -0.036(3) -0.022(2) 0.004(2)
C131 0.055(3) 0.062(3) 0.055(3) -0.030(3) -0.017(2) 0.002(2)
C132 0.060(3) 0.051(3) 0.050(3) -0.026(2) -0.016(2) 0.000(2)
C133 0.054(3) 0.055(3) 0.052(3) -0.025(2) -0.018(2) 0.006(2)
C134 0.047(3) 0.065(3) 0.057(3) -0.033(3) -0.017(2) 0.012(2)
O135 0.074(3) 0.086(3) 0.109(3) -0.068(3) -0.052(3) 0.036(2)
C136 0.050(3) 0.072(4) 0.067(3) -0.043(3) -0.026(2) 0.019(3)
O136 0.050(2) 0.072(2) 0.081(2) -0.051(2) -0.0294(18) 0.0252(18)
C137 0.047(3) 0.065(3) 0.055(3) -0.034(3) -0.018(2) 0.013(2)
C138 0.045(3) 0.058(3) 0.058(3) -0.031(2) -0.014(2) 0.007(2)
C139 0.046(3) 0.056(3) 0.058(3) -0.027(2) -0.014(2) 0.010(2)
C140 0.051(3) 0.053(3) 0.047(2) -0.027(2) -0.011(2) 0.010(2)
C141 0.061(3) 0.062(3) 0.055(3) -0.033(3) -0.023(2) 0.008(3)
C142 0.055(3) 0.065(3) 0.055(3) -0.034(3) -0.021(2) 0.019(3)
O201 0.059(3) 0.252(8) 0.103(4) -0.133(5) -0.032(3) 0.050(4)
C202 0.059(3) 0.093(4) 0.073(4) -0.058(3) -0.026(3) 0.019(3)
O202 0.084(3) 0.094(3) 0.083(3) -0.056(3) -0.048(2) 0.036(2)
C203 0.058(3) 0.078(4) 0.062(3) -0.045(3) -0.023(3) 0.023(3)
C204 0.056(3) 0.111(5) 0.079(4) -0.064(4) -0.031(3) 0.032(3)
C205 0.054(3) 0.100(5) 0.073(4) -0.055(4) -0.018(3) 0.033(3)
C206 0.059(3) 0.066(3) 0.061(3) -0.043(3) -0.016(3) 0.018(3)
C207 0.054(3) 0.080(4) 0.060(3) -0.047(3) -0.015(2) 0.014(3)
C208 0.049(3) 0.089(4) 0.065(3) -0.052(3) -0.011(2) 0.009(3)
C209 0.049(3) 0.072(4) 0.060(3) -0.042(3) -0.010(2) 0.015(3)
C210 0.064(3) 0.070(4) 0.054(3) -0.038(3) -0.019(2) 0.028(3)
C211 0.061(3) 0.064(3) 0.057(3) -0.038(3) -0.015(2) 0.019(3)
C212 0.079(4) 0.059(3) 0.052(3) -0.029(3) -0.019(3) 0.031(3)
C213 0.070(3) 0.057(3) 0.054(3) -0.033(3) -0.014(3) 0.024(3)
C214 0.060(3) 0.057(3) 0.052(3) -0.033(2) -0.012(2) 0.017(2)
C215 0.056(3) 0.056(3) 0.050(3) -0.030(2) -0.013(2) 0.020(2)
C216 0.053(3) 0.047(3) 0.052(3) -0.025(2) -0.012(2) 0.011(2)
C217 0.050(3) 0.050(3) 0.055(3) -0.028(2) -0.012(2) 0.013(2)
C218 0.052(3) 0.050(3) 0.052(3) -0.030(2) -0.008(2) 0.012(2)
C219 0.046(3) 0.055(3) 0.057(3) -0.034(2) -0.005(2) 0.005(2)
C220 0.043(3) 0.057(3) 0.061(3) -0.031(3) -0.007(2) 0.010(2)
C221 0.044(3) 0.059(3) 0.071(3) -0.028(3) -0.008(2) 0.014(2)
C222 0.045(3) 0.064(3) 0.070(3) -0.031(3) -0.009(3) 0.013(3)
C223 0.056(3) 0.057(3) 0.067(3) -0.041(3) -0.001(3) 0.000(3)
C224 0.050(3) 0.063(3) 0.063(3) -0.041(3) -0.011(2) 0.013(2)
C225 0.048(3) 0.083(4) 0.069(4) -0.043(3) -0.010(3) 0.006(3)
O225 0.070(3) 0.062(3) 0.093(3) -0.038(2) -0.025(2) 0.012(2)
O226 0.065(3) 0.071(3) 0.084(3) -0.036(2) -0.018(2) 0.020(2)
O227 0.053(2) 0.116(4) 0.072(2) -0.068(3) -0.0239(19) 0.029(2)
C228 0.049(3) 0.077(4) 0.067(3) -0.050(3) -0.023(2) 0.021(3)
O228 0.0429(18) 0.070(2) 0.062(2) -0.0435(18) -0.0140(15) 0.0212(16)
C229 0.047(3) 0.076(4) 0.064(3) -0.048(3) -0.017(2) 0.015(3)
C230 0.058(3) 0.094(4) 0.066(3) -0.053(3) -0.023(3) 0.028(3)
C231 0.047(3) 0.093(4) 0.071(3) -0.054(3) -0.015(3) 0.030(3)
C232 0.060(3) 0.053(3) 0.054(3) -0.032(2) -0.016(2) 0.018(2)
C233 0.059(3) 0.060(3) 0.058(3) -0.032(3) -0.017(2) 0.021(3)
C234 0.049(3) 0.073(4) 0.059(3) -0.043(3) -0.017(2) 0.024(3)
O235 0.064(3) 0.082(3) 0.138(4) -0.073(3) -0.048(3) 0.036(2)
C236 0.058(3) 0.080(4) 0.076(3) -0.056(3) -0.034(3) 0.033(3)
O236 0.063(2) 0.090(3) 0.078(2) -0.060(2) -0.034(2) 0.037(2)
C237 0.059(3) 0.078(4) 0.067(3) -0.051(3) -0.027(3) 0.033(3)
C238 0.076(4) 0.090(5) 0.175(8) -0.091(6) -0.066(5) 0.047(4)
C239 0.067(4) 0.093(5) 0.156(7) -0.087(5) -0.055(5) 0.044(4)
C240 0.072(4) 0.069(4) 0.055(3) -0.039(3) -0.016(3) 0.026(3)
C241 0.080(4) 0.069(4) 0.072(3) -0.048(3) -0.036(3) 0.028(3)
C242 0.073(4) 0.067(4) 0.071(3) -0.040(3) -0.039(3) 0.035(3)
O301 0.054(2) 0.077(3) 0.071(2) -0.054(2) -0.0145(18) 0.0315(19)
C302 0.044(3) 0.088(4) 0.071(3) -0.057(3) -0.020(2) 0.028(3)
O302 0.047(2) 0.111(4) 0.110(3) -0.080(3) -0.024(2) 0.026(2)
C303 0.048(3) 0.062(3) 0.058(3) -0.043(3) -0.016(2) 0.024(2)
C304 0.050(3) 0.062(3) 0.065(3) -0.044(3) -0.007(2) 0.012(2)
C305 0.053(3) 0.054(3) 0.065(3) -0.039(3) -0.013(2) 0.019(2)
C306 0.046(3) 0.062(3) 0.054(3) -0.040(2) -0.019(2) 0.027(2)
C307 0.047(3) 0.061(3) 0.058(3) -0.040(3) -0.014(2) 0.016(2)
C308 0.056(3) 0.058(3) 0.056(3) -0.041(2) -0.018(2) 0.020(2)
C309 0.049(3) 0.067(3) 0.054(3) -0.042(3) -0.017(2) 0.026(2)
C310 0.049(3) 0.078(4) 0.058(3) -0.051(3) -0.017(2) 0.027(3)
C311 0.047(3) 0.079(4) 0.058(3) -0.048(3) -0.016(2) 0.029(3)
C312 0.056(3) 0.075(4) 0.057(3) -0.047(3) -0.017(2) 0.029(3)
C313 0.050(3) 0.064(3) 0.053(3) -0.036(3) -0.013(2) 0.021(2)
O401 0.052(2) 0.114(3) 0.085(3) -0.075(3) -0.024(2) 0.010(2)
C402 0.040(3) 0.092(4) 0.074(3) -0.057(3) -0.023(2) 0.016(3)
O402 0.047(2) 0.134(4) 0.091(3) -0.079(3) -0.012(2) -0.009(2)
C403 0.041(2) 0.067(3) 0.062(3) -0.046(3) -0.017(2) 0.012(2)
C404 0.045(3) 0.069(3) 0.051(3) -0.040(3) -0.013(2) 0.011(2)
C405 0.041(2) 0.063(3) 0.054(3) -0.040(2) -0.014(2) 0.012(2)
C406 0.040(2) 0.047(2) 0.048(2) -0.035(2) -0.0136(19) 0.0140(19)
C407 0.035(2) 0.053(3) 0.048(2) -0.035(2) -0.0088(18) 0.0088(19)
C408 0.039(2) 0.064(3) 0.054(3) -0.040(2) -0.011(2) 0.011(2)
C409 0.039(2) 0.050(3) 0.045(2) -0.034(2) -0.0128(18) 0.0131(19)
C410 0.037(2) 0.050(3) 0.057(3) -0.040(2) -0.0118(19) 0.0091(19)
C411 0.041(2) 0.044(2) 0.047(2) -0.033(2) -0.0122(18) 0.0103(18)
C412 0.038(2) 0.049(3) 0.054(2) -0.039(2) -0.0120(19) 0.0111(19)
C413 0.035(2) 0.042(2) 0.046(2) -0.031(2) -0.0066(18) 0.0090(18)
C414 0.036(2) 0.047(3) 0.053(2) -0.034(2) -0.0130(19) 0.0130(19)
C415 0.047(3) 0.055(3) 0.053(3) -0.039(2) -0.014(2) 0.016(2)
C416 0.046(2) 0.053(3) 0.049(2) -0.036(2) -0.010(2) 0.017(2)
C417 0.040(2) 0.052(3) 0.065(3) -0.040(2) -0.014(2) 0.018(2)
C418 0.046(3) 0.057(3) 0.060(3) -0.039(2) -0.021(2) 0.020(2)
C419 0.048(2) 0.048(3) 0.049(2) -0.035(2) -0.013(2) 0.015(2)
C420 0.044(3) 0.069(4) 0.083(4) -0.051(3) -0.024(3) 0.024(2)
O420 0.056(2) 0.095(3) 0.090(3) -0.063(3) -0.028(2) 0.029(2)
O421 0.054(2) 0.081(3) 0.076(2) -0.061(2) -0.0161(18) 0.0321(19)
C119 0.055(5) 0.032(5) 0.047(5) -0.028(4) -0.011(4) 0.004(4)
C120 0.056(6) 0.053(5) 0.069(7) -0.041(5) -0.022(5) 0.009(4)
C121 0.054(6) 0.058(6) 0.073(7) -0.031(6) -0.027(5) 0.017(5)
C122 0.045(5) 0.052(5) 0.074(7) -0.036(5) -0.019(5) 0.018(4)
C123 0.064(6) 0.057(7) 0.069(6) -0.048(5) -0.029(5) 0.019(5)
C124 0.059(6) 0.041(7) 0.069(6) -0.035(6) -0.029(5) 0.013(5)
C125 0.056(6) 0.082(8) 0.070(6) -0.047(6) -0.017(5) 0.018(5)
O125 0.115(9) 0.080(9) 0.100(7) -0.064(6) -0.057(6) 0.057(7)
O126 0.091(6) 0.069(5) 0.118(7) -0.047(4) -0.061(5) 0.036(4)
C314 0.043(4) 0.049(4) 0.060(4) -0.037(3) -0.014(3) 0.027(3)
C319 0.044(4) 0.052(4) 0.059(4) -0.035(3) -0.021(3) 0.022(3)
C318 0.049(4) 0.057(4) 0.063(4) -0.039(3) -0.025(3) 0.022(3)
C317 0.053(4) 0.062(3) 0.067(3) -0.041(3) -0.023(3) 0.021(3)
C316 0.056(4) 0.055(4) 0.065(4) -0.042(3) -0.022(3) 0.023(3)
C315 0.051(4) 0.055(4) 0.066(4) -0.037(3) -0.017(3) 0.024(3)
C320 0.060(4) 0.077(4) 0.065(4) -0.042(3) -0.028(3) 0.020(3)
O320 0.083(6) 0.098(6) 0.080(5) -0.042(5) -0.038(4) 0.017(5)
O321 0.064(4) 0.078(4) 0.063(4) -0.046(3) -0.030(3) 0.010(3)
O5 0.135(5) 0.161(6) 0.077(3) -0.071(4) -0.028(3) 0.056(5)

loop_
_atom_type_symbol
_atom_type_description
_atom_type_scat_dispersion_real
_atom_type_scat_dispersion_imag
_atom_type_scat_source
C C 0.0181 0.0091 'International Tables Vol C Tables 4.2.6.8 and 6.1.1.4'
H H 0.0000 0.0000 'International Tables Vol C Tables 4.2.6.8 and 6.1.1.4'
Ca Ca 0.3641 1.2855 'International Tables Vol C Tables 4.2.6.8 and 6.1.1.4'
O O 0.0492 0.0322 'International Tables Vol C Tables 4.2.6.8 and 6.1.1.4'

loop_
_geom_angle_atom_site_label_1
_geom_angle_atom_site_label_2
_geom_angle_atom_site_label_3
_geom_angle
_geom_angle_site_symmetry_1
_geom_angle_site_symmetry_3
_geom_angle_publ_flag
C3 C1 C6 120.0 . . ?
C7 C1 C3 122.8(14) . . ?
C7 C1 C6 116.6(14) . . ?
C1 C3 H3 120.0 . . ?
C1 C3 C2 120.0 . . ?
C2 C3 H3 120.0 . . ?
C3 C2 H2 120.0 . . ?
C4 C2 C3 120.0 . . ?
C4 C2 H2 120.0 . . ?
C2 C4 C5 120.0 . . ?
C2 C4 C118 115.5(14) . . ?
C5 C4 C118 124.3(14) . . ?
C4 C5 H5 120.0 . . ?
C4 C5 C6 120.0 . . ?
C6 C5 H5 120.0 . . ?
C1 C6 H6 120.0 . . ?
C5 C6 C1 120.0 . . ?
C5 C6 H6 120.0 . . ?
O1 Ca1 O127 79.45(18) . 1_556 ?
O1 Ca1 O128 75.14(16) . 1_556 ?
O1 Ca1 O235 141.5(2) . 1_565 ?
O1 Ca1 C236 147.29(18) . 1_565 ?
O1 Ca1 O236 138.40(17) . 1_565 ?
O1 Ca1 O401 83.2(2) . . ?
O1 Ca1 C402 81.08(19) . . ?
O1 Ca1 O402 80.13(19) . . ?
O1 Ca1 C420 79.9(2) . 1_655 ?
O1 Ca1 O420 91.86(18) . 1_655 ?
O1 Ca1 O421 80.47(18) . 1_655 ?
O127 Ca1 C236 72.66(17) 1_556 1_565 ?
O128 Ca1 O127 46.62(12) 1_556 1_556 ?
O128 Ca1 C236 73.37(15) 1_556 1_565 ?
O128 Ca1 O236 66.62(14) 1_556 1_565 ?
O128 Ca1 C402 134.18(17) 1_556 . ?
O128 Ca1 O402 152.04(18) 1_556 . ?
O128 Ca1 C420 92.18(15) 1_556 1_655 ?
O128 Ca1 O421 67.44(12) 1_556 1_655 ?
O235 Ca1 O127 62.65(18) 1_565 1_556 ?
O235 Ca1 O128 83.07(16) 1_565 1_556 ?
O235 Ca1 C236 24.56(16) 1_565 1_565 ?
O235 Ca1 O236 49.58(14) 1_565 1_565 ?
O235 Ca1 C402 92.51(16) 1_565 . ?
O235 Ca1 O402 109.57(17) 1_565 . ?
O235 Ca1 C420 133.05(17) 1_565 1_655 ?
O235 Ca1 O421 119.80(14) 1_565 1_655 ?
O236 Ca1 O127 85.76(14) 1_565 1_556 ?
O236 Ca1 C236 25.03(14) 1_565 1_565 ?
O236 Ca1 C402 138.27(16) 1_565 . ?
O236 Ca1 C420 85.68(14) 1_565 1_655 ?
O236 Ca1 O421 70.45(11) 1_565 1_655 ?
O401 Ca1 O127 65.76(13) . 1_556 ?
O401 Ca1 O128 111.29(14) . 1_556 ?
O401 Ca1 O235 75.55(16) . 1_565 ?
O401 Ca1 C236 100.10(16) . 1_565 ?
O401 Ca1 O236 125.13(14) . 1_565 ?
O401 Ca1 C402 26.14(14) . . ?
O401 Ca1 O402 52.14(13) . . ?
O401 Ca1 C420 146.36(14) . 1_655 ?
O401 Ca1 O421 163.40(15) . 1_655 ?
C402 Ca1 O127 91.11(14) . 1_556 ?
C402 Ca1 C236 115.64(16) . 1_565 ?
C402 Ca1 C420 121.56(15) . 1_655 ?
O402 Ca1 O127 116.15(14) . 1_556 ?
O402 Ca1 C236 127.53(18) . 1_565 ?
O402 Ca1 O236 140.51(17) . 1_565 ?
O402 Ca1 C402 26.01(14) . . ?
O402 Ca1 C420 96.15(15) . 1_655 ?
O402 Ca1 O421 121.11(12) . 1_655 ?
C420 Ca1 O127 137.52(16) 1_655 1_556 ?
C420 Ca1 C236 109.82(17) 1_655 1_565 ?
O420 Ca1 O127 162.34(15) 1_655 1_556 ?
O420 Ca1 O128 116.40(14) 1_655 1_556 ?
O420 Ca1 O235 126.45(18) 1_655 1_565 ?
O420 Ca1 C236 109.88(18) 1_655 1_565 ?
O420 Ca1 O236 90.85(15) 1_655 1_565 ?
O420 Ca1 O401 128.89(14) 1_655 . ?
O420 Ca1 C402 102.78(15) 1_655 . ?
O420 Ca1 O402 76.84(14) 1_655 . ?
O420 Ca1 C420 24.83(16) 1_655 1_655 ?
O420 Ca1 O421 48.97(13) 1_655 1_655 ?
O421 Ca1 O127 113.91(12) 1_655 1_556 ?
O421 Ca1 C236 95.35(14) 1_655 1_565 ?
O421 Ca1 C402 145.29(13) 1_655 . ?
O421 Ca1 C420 25.61(13) 1_655 1_655 ?
O2 Ca2 Ca1 112.1(2) . . ?
O102 Ca2 Ca1 107.84(15) . . ?
O102 Ca2 O2 109.5(3) . . ?
O102 Ca2 O127 162.2(2) . 1_556 ?
O102 Ca2 O201 99.7(2) . 2_567 ?
O102 Ca2 O235 90.7(2) . 1_565 ?
O102 Ca2 O401 89.63(17) . . ?
O127 Ca2 Ca1 54.54(11) 1_556 . ?
O127 Ca2 O2 82.3(2) 1_556 . ?
O127 Ca2 O235 74.43(18) 1_556 1_565 ?
O127 Ca2 O401 78.19(15) 1_556 . ?
O201 Ca2 Ca1 138.24(14) 2_567 . ?
O201 Ca2 O2 86.3(3) 2_567 . ?
O201 Ca2 O127 94.13(17) 2_567 1_556 ?
O201 Ca2 O235 107.3(2) 2_567 1_565 ?
O201 Ca2 O401 168.4(3) 2_567 . ?
O235 Ca2 Ca1 43.36(10) 1_565 . ?
O235 Ca2 O2 153.7(3) 1_565 . ?
O401 Ca2 Ca1 42.22(10) . . ?
O401 Ca2 O2 84.0(3) . . ?
O401 Ca2 O235 79.28(16) . 1_565 ?
O3A Ca3 C225 102.85(16) . . ?
O3A Ca3 O125 85.9(5) . 2_576 ?
O3B Ca3 O3A 85.55(16) . . ?
O3B Ca3 C225 72.09(16) . . ?
O3B Ca3 O125 87.9(5) . 2_576 ?
O7 Ca3 O3A 89.6(7) 2_576 . ?
O7 Ca3 O3B 82.0(7) 2_576 . ?
O7 Ca3 C225 150.0(8) 2_576 . ?
O7 Ca3 O125 7.3(11) 2_576 2_576 ?
O101 Ca3 O3A 175.8(2) . . ?
O101 Ca3 O3B 93.93(17) . . ?
O101 Ca3 O7 86.2(7) . 2_576 ?
O101 Ca3 O202 82.87(17) . 2_567 ?
O101 Ca3 C225 80.91(18) . . ?
O101 Ca3 O225 91.5(2) . . ?
O101 Ca3 O125 90.0(5) . 2_576 ?
O202 Ca3 O3A 96.92(17) 2_567 . ?
O202 Ca3 O3B 169.76(18) 2_567 . ?
O202 Ca3 O7 88.0(7) 2_567 2_576 ?
O202 Ca3 C225 116.73(17) 2_567 . ?
O202 Ca3 O125 82.4(5) 2_567 2_576 ?
O225 Ca3 O3A 92.59(17) . . ?
O225 Ca3 O3B 85.35(17) . . ?
O225 Ca3 O7 167.0(8) . 2_576 ?
O225 Ca3 O202 104.41(18) . 2_567 ?
O225 Ca3 C225 17.75(17) . . ?
O225 Ca3 O125 173.2(5) . 2_576 ?
O125 Ca3 C225 157.2(4) 2_576 . ?
Ca3 O3B H3BA 125.6 . . ?
Ca3 O3B H3BB 126.6 . . ?
H3BA O3B H3BB 104.5 . . ?
Ca5 Ca4 Ca1 173.18(4) 1_455 2_666 ?
O128 Ca4 Ca1 44.52(10) 2_665 2_666 ?
O128 Ca4 Ca5 134.80(11) 2_665 1_455 ?
O128 Ca4 O228 174.01(13) 2_665 . ?
O128 Ca4 O236 76.09(17) 2_665 2_656 ?
O136 Ca4 Ca1 129.23(11) . 2_666 ?
O136 Ca4 Ca5 45.07(10) . 1_455 ?
O136 Ca4 O128 98.50(16) . 2_665 ?
O136 Ca4 O228 78.45(14) . . ?
O136 Ca4 O236 173.09(16) . 2_656 ?
O136 Ca4 O301 78.83(14) . . ?
O228 Ca4 Ca1 134.19(10) . 2_666 ?
O228 Ca4 Ca5 45.50(9) . 1_455 ?
O236 Ca4 Ca1 49.21(11) 2_656 2_666 ?
O236 Ca4 Ca5 137.02(12) 2_656 1_455 ?
O236 Ca4 O228 107.33(16) 2_656 . ?
O301 Ca4 Ca1 135.01(11) . 2_666 ?
O301 Ca4 Ca5 50.94(10) . 1_455 ?
O301 Ca4 O128 105.52(14) . 2_665 ?
O301 Ca4 O228 79.07(14) . . ?
O301 Ca4 O236 98.32(14) . 2_656 ?
O421 Ca4 Ca1 51.20(11) 2_566 2_666 ?
O421 Ca4 Ca5 122.90(11) 2_566 1_455 ?
O421 Ca4 O128 79.50(14) 2_566 2_665 ?
O421 Ca4 O136 96.96(14) 2_566 . ?
O421 Ca4 O228 95.67(14) 2_566 . ?
O421 Ca4 O236 86.37(14) 2_566 2_656 ?
O421 Ca4 O301 173.79(15) 2_566 . ?
O21 Ca5 O5 85.7(4) . . ?
O135 Ca5 C136 26.67(14) 1_655 1_655 ?
O135 Ca5 O136 52.90(13) 1_655 1_655 ?
O135 Ca5 O227 76.04(16) 1_655 1_655 ?
O135 Ca5 C228 92.05(16) 1_655 1_655 ?
O135 Ca5 O228 108.34(13) 1_655 1_655 ?
O135 Ca5 O301 115.06(15) 1_655 1_655 ?
O135 Ca5 C302 134.87(19) 1_655 1_655 ?
C136 Ca5 C228 80.12(17) 1_655 1_655 ?
C136 Ca5 C302 115.79(18) 1_655 1_655 ?
O136 Ca5 C136 26.47(14) 1_655 1_655 ?
O136 Ca5 C228 74.66(15) 1_655 1_655 ?
O136 Ca5 O228 71.27(13) 1_655 1_655 ?
O136 Ca5 O301 66.86(12) 1_655 1_655 ?
O136 Ca5 C302 91.95(15) 1_655 1_655 ?
O227 Ca5 C136 74.70(16) 1_655 1_655 ?
O227 Ca5 O136 81.30(14) 1_655 1_655 ?
O227 Ca5 C228 25.95(14) 1_655 1_655 ?
O227 Ca5 O228 52.50(12) 1_655 1_655 ?
O227 Ca5 O301 118.95(12) 1_655 1_655 ?
O227 Ca5 C302 131.51(15) 1_655 1_655 ?
C228 Ca5 C302 105.99(16) 1_655 1_655 ?
O228 Ca5 C136 87.86(14) 1_655 1_655 ?
O228 Ca5 C228 26.55(13) 1_655 1_655 ?
O228 Ca5 O301 68.05(11) 1_655 1_655 ?
O228 Ca5 C302 79.74(13) 1_655 1_655 ?
O301 Ca5 C136 91.95(14) 1_655 1_655 ?
O301 Ca5 C228 93.78(13) 1_655 1_655 ?
O301 Ca5 C302 25.56(14) 1_655 1_655 ?
O302 Ca5 O135 156.00(18) 1_655 1_655 ?
O302 Ca5 C136 141.23(17) 1_655 1_655 ?
O302 Ca5 O136 116.96(14) 1_655 1_655 ?
O302 Ca5 O227 126.57(17) 1_655 1_655 ?
O302 Ca5 C228 106.57(17) 1_655 1_655 ?
O302 Ca5 O228 84.60(14) 1_655 1_655 ?
O302 Ca5 O301 50.10(14) 1_655 1_655 ?
O302 Ca5 C302 25.45(17) 1_655 1_655 ?
O321 Ca5 O135 112.4(3) . 1_655 ?
O321 Ca5 C136 136.7(3) . 1_655 ?
O321 Ca5 O136 160.4(3) . 1_655 ?
O321 Ca5 O227 82.4(3) . 1_655 ?
O321 Ca5 C228 94.9(3) . 1_655 ?
O321 Ca5 O228 106.6(2) . 1_655 ?
O321 Ca5 O301 131.3(3) . 1_655 ?
O321 Ca5 C302 107.0(3) . 1_655 ?
O321 Ca5 O302 81.6(3) . 1_655 ?
O321 Ca5 O5 96.2(3) . . ?
O5 Ca5 O135 78.5(2) . 1_655 ?
O5 Ca5 C136 87.9(2) . 1_655 ?
O5 Ca5 O136 93.1(2) . 1_655 ?
O5 Ca5 O227 151.7(2) . 1_655 ?
O5 Ca5 C228 167.6(2) . 1_655 ?
O5 Ca5 O228 150.7(2) . 1_655 ?
O5 Ca5 O301 83.2(2) . 1_655 ?
O5 Ca5 C302 76.1(2) . 1_655 ?
O5 Ca5 O302 80.7(2) . 1_655 ?
O7 C7 C1 126.0(18) . . ?
O7 C7 O8 112.7(17) . . ?
O8 C7 C1 120.9(14) . . ?
C15 C14 C19 120.0 . . ?
C15 C14 C313 125.0(12) . . ?
C19 C14 C313 114.6(12) . . ?
C14 C15 H15 120.0 . . ?
C16 C15 C14 120.0 . . ?
C16 C15 H15 120.0 . . ?
C15 C16 H16 120.0 . . ?
C15 C16 C17 120.0 . . ?
C17 C16 H16 120.0 . . ?
C16 C17 C18 120.0 . . ?
C20 C17 C16 110.6(13) . . ?
C20 C17 C18 129.4(13) . . ?
C17 C18 H18 120.0 . . ?
C19 C18 C17 120.0 . . ?
C19 C18 H18 120.0 . . ?
C14 C19 H19 120.0 . . ?
C18 C19 C14 120.0 . . ?
C18 C19 H19 120.0 . . ?
O20 C20 C17 130.3(16) . . ?
O21 C20 C17 112.9(14) . . ?
O21 C20 O20 116.7(14) . . ?
C20 O21 Ca5 140.3(13) . . ?
C102 O101 Ca3 154.6(6) . . ?
O101 C102 C103 117.6(6) . . ?
O102 C102 O101 122.7(6) . . ?
O102 C102 C103 119.6(5) . . ?
C102 O102 Ca2 152.5(6) . . ?
C104 C103 C102 119.7(5) . . ?
C104 C103 C108 118.8(5) . . ?
C108 C103 C102 121.4(5) . . ?
C103 C104 H104 119.7 . . ?
C105 C104 C103 120.6(6) . . ?
C105 C104 H104 119.7 . . ?
C104 C105 H105 119.6 . . ?
C104 C105 C106 120.9(5) . . ?
C106 C105 H105 119.6 . . ?
C105 C106 C107 118.2(5) . . ?
C105 C106 C109 120.2(5) . . ?
C107 C106 C109 121.6(5) . . ?
C106 C107 H107 119.8 . . ?
C108 C107 C106 120.5(5) . . ?
C108 C107 H107 119.8 . . ?
C103 C108 H108 119.5 . . ?
C107 C108 C103 121.1(5) . . ?
C107 C108 H108 119.5 . . ?
C110 C109 C106 119.1(5) . . ?
C110 C109 C118 118.0(5) . . ?
C118 C109 C106 122.8(5) . . ?
C109 C110 H110 118.3 . . ?
C109 C110 C111 123.3(5) . . ?
C111 C110 H110 118.3 . . ?
C110 C111 C116 118.0(5) . . ?
C112 C111 C110 123.8(5) . . ?
C112 C111 C116 118.2(5) . . ?
C111 C112 H112 119.0 . . ?
C113 C112 C111 121.9(5) . . ?
C113 C112 H112 119.0 . . ?
C112 C113 C114 119.8(5) . . ?
C112 C113 C140 120.4(5) . . ?
C114 C113 C140 119.5(4) . . ?
C113 C114 C132 120.9(5) . . ?
C115 C114 C113 119.7(5) . . ?
C115 C114 C132 119.4(5) . . ?
C114 C115 H115 119.3 . . ?
C114 C115 C116 121.3(5) . . ?
C116 C115 H115 119.3 . . ?
C115 C116 C111 118.9(5) . . ?
C117 C116 C111 118.0(5) . . ?
C117 C116 C115 123.0(5) . . ?
C116 C117 H117 118.2 . . ?
C118 C117 C116 123.6(5) . . ?
C118 C117 H117 118.2 . . ?
C109 C118 C4 119.7(11) . . ?
C117 C118 C4 120.7(11) . . ?
C117 C118 C109 119.0(5) . . ?
C117 C118 C119 116.3(8) . . ?
C119 C118 C109 124.5(8) . . ?
Ca2 O127 Ca1 85.27(14) 1_554 1_554 ?
C128 O127 Ca1 84.6(3) . 1_554 ?
C128 O127 Ca2 148.9(5) . 1_554 ?
O127 C128 Ca1 71.7(3) . 1_554 ?
O127 C128 O128 122.6(5) . . ?
O127 C128 C129 119.9(5) . . ?
O128 C128 Ca1 51.1(3) . 1_554 ?
O128 C128 C129 117.4(5) . . ?
C129 C128 Ca1 166.3(4) . 1_554 ?
Ca4 O128 Ca1 95.12(15) 2_665 1_554 ?
C128 O128 Ca1 105.9(3) . 1_554 ?
C128 O128 Ca4 139.5(4) . 2_665 ?
C130 C129 C128 119.6(5) . . ?
C134 C129 C128 121.9(5) . . ?
C134 C129 C130 118.5(5) . . ?
C129 C130 H130 119.4 . . ?
C131 C130 C129 121.3(5) . . ?
C131 C130 H130 119.4 . . ?
C130 C131 H131 120.1 . . ?
C130 C131 C132 119.9(5) . . ?
C132 C131 H131 120.1 . . ?
C131 C132 C114 120.2(5) . . ?
C133 C132 C114 121.2(5) . . ?
C133 C132 C131 118.6(5) . . ?
C132 C133 H133 119.5 . . ?
C134 C133 C132 121.1(5) . . ?
C134 C133 H133 119.5 . . ?
C129 C134 H134 119.7 . . ?
C133 C134 C129 120.6(5) . . ?
C133 C134 H134 119.7 . . ?
C136 O135 Ca5 93.1(3) . 1_455 ?
O135 C136 Ca5 60.3(3) . 1_455 ?
O135 C136 C137 119.6(5) . . ?
O136 C136 Ca5 62.5(3) . 1_455 ?
O136 C136 O135 121.9(5) . . ?
O136 C136 C137 118.5(5) . . ?
C137 C136 Ca5 168.7(4) . 1_455 ?
Ca4 O136 Ca5 94.82(15) . 1_455 ?
C136 O136 Ca4 160.2(4) . . ?
C136 O136 Ca5 91.0(3) . 1_455 ?
C138 C137 C136 118.9(5) . . ?
C142 C137 C136 121.6(5) . . ?
C142 C137 C138 119.5(5) . . ?
C137 C138 H138 119.9 . . ?
C137 C138 C139 120.2(5) . . ?
C139 C138 H138 119.9 . . ?
C138 C139 H139 119.8 . . ?
C138 C139 C140 120.5(5) . . ?
C140 C139 H139 119.8 . . ?
C139 C140 C113 118.3(5) . . ?
C141 C140 C113 121.9(5) . . ?
C141 C140 C139 119.6(5) . . ?
C140 C141 H141 120.3 . . ?
C140 C141 C142 119.4(5) . . ?
C142 C141 H141 120.3 . . ?
C137 C142 C141 120.8(5) . . ?
C137 C142 H142 119.6 . . ?
C141 C142 H142 119.6 . . ?
C202 O201 Ca2 144.7(4) . 2_567 ?
O201 C202 C203 118.6(5) . . ?
O202 C202 O201 122.8(5) . . ?
O202 C202 C203 118.6(5) . . ?
C202 O202 Ca3 161.8(5) . 2_567 ?
C204 C203 C202 121.1(5) . . ?
C204 C203 C208 118.7(5) . . ?
C208 C203 C202 120.2(5) . . ?
C203 C204 H204 119.5 . . ?
C205 C204 C203 121.0(6) . . ?
C205 C204 H204 119.5 . . ?
C204 C205 H205 119.5 . . ?
C204 C205 C206 121.1(5) . . ?
C206 C205 H205 119.5 . . ?
C205 C206 C207 118.0(5) . . ?
C205 C206 C209 121.2(5) . . ?
C207 C206 C209 120.8(5) . . ?
C206 C207 H207 119.6 . . ?
C208 C207 C206 120.7(5) . . ?
C208 C207 H207 119.6 . . ?
C203 C208 H208 119.7 . . ?
C207 C208 C203 120.5(5) . . ?
C207 C208 H208 119.7 . . ?
C210 C209 C206 118.7(5) . . ?
C210 C209 C218 119.5(5) . . ?
C218 C209 C206 121.9(5) . . ?
C209 C210 H210 118.8 . . ?
C209 C210 C211 122.3(5) . . ?
C211 C210 H210 118.8 . . ?
C210 C211 C212 121.9(5) . . ?
C216 C211 C210 118.5(5) . . ?
C216 C211 C212 119.5(5) . . ?
C211 C212 H212 119.7 . . ?
C213 C212 C211 120.6(5) . . ?
C213 C212 H212 119.7 . . ?
C212 C213 C214 119.1(5) . . ?
C212 C213 C240 119.5(5) . . ?
C214 C213 C240 121.4(5) . . ?
C213 C214 C232 121.8(5) . . ?
C215 C214 C213 120.1(5) . . ?
C215 C214 C232 118.1(5) . . ?
C214 C215 H215 119.0 . . ?
C214 C215 C216 121.9(5) . . ?
C216 C215 H215 119.0 . . ?
C211 C216 C215 118.6(5) . . ?
C217 C216 C211 118.7(5) . . ?
C217 C216 C215 122.7(5) . . ?
C216 C217 H217 118.3 . . ?
C218 C217 C216 123.5(5) . . ?
C218 C217 H217 118.3 . . ?
C209 C218 C219 123.7(4) . . ?
C217 C218 C209 117.5(5) . . ?
C217 C218 C219 118.7(5) . . ?
C220 C219 C218 119.0(5) . . ?
C224 C219 C218 122.8(5) . . ?
C224 C219 C220 118.0(5) . . ?
C219 C220 H220 119.6 . . ?
C221 C220 C219 120.8(5) . . ?
C221 C220 H220 119.6 . . ?
C220 C221 H221 118.4 . . ?
C222 C221 C220 123.1(6) . . ?
C222 C221 H221 118.4 . . ?
C221 C222 C223 115.4(5) . . ?
C221 C222 C225 122.5(6) . . ?
C223 C222 C225 122.1(6) . . ?
C222 C223 H223 118.4 . . ?
C222 C223 C224 123.1(5) . . ?
C224 C223 H223 118.4 . . ?
C219 C224 C223 119.5(6) . . ?
C219 C224 H224 120.3 . . ?
C223 C224 H224 120.3 . . ?
C222 C225 Ca3 143.9(5) . . ?
O225 C225 Ca3 33.4(3) . . ?
O225 C225 C222 118.8(6) . . ?
O225 C225 O226 120.9(5) . . ?
O226 C225 Ca3 91.6(4) . . ?
O226 C225 C222 120.3(6) . . ?
C225 O225 Ca3 128.8(4) . . ?
C228 O227 Ca5 94.1(3) . 1_455 ?
O227 C228 Ca5 60.0(3) . 1_455 ?
O227 C228 O228 121.3(5) . . ?
O227 C228 C229 120.9(5) . . ?
O228 C228 Ca5 61.3(3) . 1_455 ?
O228 C228 C229 117.8(5) . . ?
C229 C228 Ca5 177.9(4) . 1_455 ?
Ca4 O228 Ca5 92.81(13) . 1_455 ?
C228 O228 Ca4 126.4(4) . . ?
C228 O228 Ca5 92.1(3) . 1_455 ?
C230 C229 C228 120.6(5) . . ?
C230 C229 C234 119.3(5) . . ?
C234 C229 C228 120.0(4) . . ?
C229 C230 H230 120.5 . . ?
C229 C230 C231 119.0(5) . . ?
C231 C230 H230 120.5 . . ?
C230 C231 H231 119.2 . . ?
C232 C231 C230 121.5(5) . . ?
C232 C231 H231 119.2 . . ?
C231 C232 C214 121.6(5) . . ?
C231 C232 C233 119.0(5) . . ?
C233 C232 C214 119.2(5) . . ?
C232 C233 H233 119.8 . . ?
C234 C233 C232 120.5(5) . . ?
C234 C233 H233 119.8 . . ?
C229 C234 H234 119.7 . . ?
C233 C234 C229 120.6(5) . . ?
C233 C234 H234 119.7 . . ?
Ca2 O235 Ca1 95.55(17) 1_545 1_545 ?
C236 O235 Ca1 99.7(3) . 1_545 ?
C236 O235 Ca2 149.3(5) . 1_545 ?
O235 C236 Ca1 55.7(3) . 1_545 ?
O235 C236 O236 120.7(5) . . ?
O235 C236 C237 119.2(5) . . ?
O236 C236 Ca1 65.0(3) . 1_545 ?
O236 C236 C237 120.1(6) . . ?
C237 C236 Ca1 174.9(4) . 1_545 ?
Ca4 O236 Ca1 89.96(14) 2_656 1_545 ?
C236 O236 Ca1 90.0(4) . 1_545 ?
C236 O236 Ca4 140.6(4) . 2_656 ?
C238 C237 C236 120.4(6) . . ?
C238 C237 C242 118.8(5) . . ?
C242 C237 C236 120.8(5) . . ?
C237 C238 H238 119.4 . . ?
C237 C238 C239 121.3(7) . . ?
C239 C238 H238 119.4 . . ?
C238 C239 H239 120.1 . . ?
C240 C239 C238 119.8(6) . . ?
C240 C239 H239 120.1 . . ?
C239 C240 C213 118.8(6) . . ?
C239 C240 C241 119.4(5) . . ?
C241 C240 C213 121.8(6) . . ?
C240 C241 H241 120.0 . . ?
C240 C241 C242 120.1(6) . . ?
C242 C241 H241 120.0 . . ?
C237 C242 H242 119.7 . . ?
C241 C242 C237 120.6(6) . . ?
C241 C242 H242 119.7 . . ?
Ca4 O301 Ca5 88.77(11) . 1_455 ?
C302 O301 Ca4 152.2(4) . . ?
C302 O301 Ca5 84.0(3) . 1_455 ?
O301 C302 Ca5 70.5(3) . 1_455 ?
O301 C302 O302 123.3(5) . . ?
O301 C302 C303 117.7(5) . . ?
O302 C302 Ca5 56.5(3) . 1_455 ?
O302 C302 C303 119.0(5) . . ?
C303 C302 Ca5 158.9(4) . 1_455 ?
C302 O302 Ca5 98.0(4) . 1_455 ?
C304 C303 C302 120.4(5) . . ?
C308 C303 C302 121.4(5) . . ?
C308 C303 C304 118.2(4) . . ?
C303 C304 H304 119.5 . . ?
C305 C304 C303 121.0(5) . . ?
C305 C304 H304 119.5 . . ?
C304 C305 H305 119.6 . . ?
C306 C305 C304 120.7(5) . . ?
C306 C305 H305 119.6 . . ?
C305 C306 C307 118.4(4) . . ?
C305 C306 C309 121.7(5) . . ?
C307 C306 C309 119.8(5) . . ?
C306 C307 H307 119.6 . . ?
C308 C307 C306 120.7(5) . . ?
C308 C307 H307 119.6 . . ?
C303 C308 H308 119.6 . . ?
C307 C308 C303 120.9(5) . . ?
C307 C308 H308 119.6 . . ?
C310 C309 C306 118.2(4) . . ?
C310 C309 C313 119.6(4) . 2_755 ?
C313 C309 C306 121.9(5) 2_755 . ?
C309 C310 H310 118.7 . . ?
C309 C310 C311 122.6(4) . . ?
C311 C310 H310 118.7 . . ?
C311 C311 C310 117.6(6) 2_755 . ?
C312 C311 C310 122.8(4) . . ?
C312 C311 C311 119.6(6) . 2_755 ?
C311 C312 H312 119.0 . . ?
C313 C312 C311 122.0(5) . . ?
C313 C312 H312 119.0 . . ?
C309 C313 C14 120.1(8) 2_755 . ?
C309 C313 C314 123.9(6) 2_755 . ?
C312 C313 C14 121.1(8) . . ?
C312 C313 C309 118.5(5) . 2_755 ?
C312 C313 C314 117.4(6) . . ?
Ca2 O401 Ca1 97.44(14) . . ?
C402 O401 Ca1 95.1(3) . . ?
C402 O401 Ca2 152.0(4) . . ?
O401 C402 Ca1 58.8(3) . . ?
O401 C402 C403 118.9(5) . . ?
O402 C402 Ca1 61.9(3) . . ?
O402 C402 O401 120.6(5) . . ?
O402 C402 C403 120.4(5) . . ?
C403 C402 Ca1 176.4(4) . . ?
C402 O402 Ca1 92.1(3) . . ?
C404 C403 C402 120.6(4) . . ?
C404 C403 C408 118.0(4) . . ?
C408 C403 C402 121.3(5) . . ?
C403 C404 H404 119.3 . . ?
C405 C404 C403 121.4(4) . . ?
C405 C404 H404 119.3 . . ?
C404 C405 H405 119.5 . . ?
C404 C405 C406 121.0(5) . . ?
C406 C405 H405 119.5 . . ?
C405 C406 C409 117.0(4) . . ?
C407 C406 C405 118.3(4) . . ?
C407 C406 C409 124.4(4) . . ?
C406 C407 H407 119.6 . . ?
C408 C407 C406 120.8(4) . . ?
C408 C407 H407 119.6 . . ?
C403 C408 H408 119.8 . . ?
C407 C408 C403 120.4(4) . . ?
C407 C408 H408 119.8 . . ?
C410 C409 C406 116.3(4) . . ?
C410 C409 C413 118.2(4) . 2_566 ?
C413 C409 C406 125.4(4) 2_566 . ?
C409 C410 H410 118.4 . . ?
C409 C410 C411 123.2(4) . . ?
C411 C410 H410 118.4 . . ?
C410 C411 C411 118.8(5) . 2_566 ?
C410 C411 C412 122.9(4) . . ?
C411 C411 C412 118.3(5) 2_566 . ?
C411 C412 H412 118.7 . . ?
C413 C412 C411 122.7(4) . . ?
C413 C412 H412 118.7 . . ?
C409 C413 C414 123.3(4) 2_566 . ?
C412 C413 C409 118.8(4) . 2_566 ?
C412 C413 C414 117.9(4) . . ?
C415 C414 C413 119.2(4) . . ?
C419 C414 C413 121.8(4) . . ?
C419 C414 C415 119.1(4) . . ?
C414 C415 H415 119.8 . . ?
C416 C415 C414 120.4(5) . . ?
C416 C415 H415 119.8 . . ?
C415 C416 H416 119.8 . . ?
C417 C416 C415 120.5(4) . . ?
C417 C416 H416 119.8 . . ?
C416 C417 C418 119.2(4) . . ?
C416 C417 C420 120.2(4) . . ?
C418 C417 C420 120.5(5) . . ?
C417 C418 H418 119.7 . . ?
C419 C418 C417 120.6(5) . . ?
C419 C418 H418 119.7 . . ?
C414 C419 C418 119.9(4) . . ?
C414 C419 H419 120.0 . . ?
C418 C419 H419 120.0 . . ?
C417 C420 Ca1 148.5(4) . 1_455 ?
O420 C420 Ca1 54.9(3) . 1_455 ?
O420 C420 C417 119.5(5) . . ?
O420 C420 O421 120.6(5) . . ?
O421 C420 Ca1 71.4(3) . 1_455 ?
O421 C420 C417 119.5(5) . . ?
C420 O420 Ca1 100.3(4) . 1_455 ?
Ca4 O421 Ca1 88.92(11) 2_566 1_455 ?
C420 O421 Ca1 83.0(3) . 1_455 ?
C420 O421 Ca4 156.6(4) . 2_566 ?
C118 C119 C120 120.1(12) . . ?
C124 C119 C118 119.4(12) . . ?
C124 C119 C120 119.6(9) . . ?
C119 C120 H120 119.6 . . ?
C121 C120 C119 120.8(10) . . ?
C121 C120 H120 119.6 . . ?
C120 C121 H121 119.1 . . ?
C120 C121 C122 121.7(9) . . ?
C122 C121 H121 119.1 . . ?
C123 C122 C121 115.5(8) . . ?
C125 C122 C121 118.6(10) . . ?
C125 C122 C123 125.5(10) . . ?
C122 C123 H123 119.0 . . ?
C122 C123 C124 122.0(11) . . ?
C124 C123 H123 119.0 . . ?
C119 C124 C123 120.3(10) . . ?
C119 C124 H124 119.8 . . ?
C123 C124 H124 119.8 . . ?
O125 C125 C122 120.7(13) . . ?
O125 C125 O126 117.6(12) . . ?
O126 C125 C122 121.7(10) . . ?
C125 O125 Ca3 134.9(14) . 2_576 ?
C319 C314 C313 114.1(7) . . ?
C319 C314 C315 120.0 . . ?
C315 C314 C313 125.5(7) . . ?
C314 C319 H319 120.0 . . ?
C318 C319 C314 120.0 . . ?
C318 C319 H319 120.0 . . ?
C319 C318 H318 120.0 . . ?
C317 C318 C319 120.0 . . ?
C317 C318 H318 120.0 . . ?
C318 C317 C316 120.0 . . ?
C318 C317 C320 124.0(8) . . ?
C316 C317 C320 115.7(8) . . ?
C317 C316 H316 120.0 . . ?
C315 C316 C317 120.0 . . ?
C315 C316 H316 120.0 . . ?
C314 C315 H315 120.0 . . ?
C316 C315 C314 120.0 . . ?
C316 C315 H315 120.0 . . ?
O320 C320 C317 112.5(11) . . ?
O321 C320 C317 122.7(11) . . ?
O321 C320 O320 124.4(13) . . ?
C320 O321 Ca5 141.7(10) . . ?

loop_
_geom_bond_atom_site_label_1
_geom_bond_atom_site_label_2
_geom_bond_distance
_geom_bond_site_symmetry_2
_geom_bond_publ_flag
C1 C3 1.3900 . ?
C1 C6 1.3900 . ?
C1 C7 1.345(9) . ?
C3 H3 0.9500 . ?
C3 C2 1.3900 . ?
C2 H2 0.9500 . ?
C2 C4 1.3900 . ?
C4 C5 1.3900 . ?
C4 C118 1.651(13) . ?
C5 H5 0.9500 . ?
C5 C6 1.3900 . ?
C6 H6 0.9500 . ?
Ca1 O1 2.395(6) . ?
Ca1 O127 2.952(5) 1_556 ?
Ca1 O128 2.505(4) 1_556 ?
Ca1 O235 2.491(4) 1_565 ?
Ca1 C236 2.972(6) 1_565 ?
Ca1 O236 2.694(4) 1_565 ?
Ca1 O401 2.447(4) . ?
Ca1 C402 2.851(5) . ?
Ca1 O402 2.517(4) . ?
Ca1 C420 2.904(5) 1_655 ?
Ca1 O420 2.414(4) 1_655 ?
Ca1 O421 2.774(4) 1_655 ?
Ca2 O2 2.410(9) . ?
Ca2 O102 2.260(6) . ?
Ca2 O127 2.339(5) 1_556 ?
Ca2 O201 2.286(4) 2_567 ?
Ca2 O235 2.385(5) 1_565 ?
Ca2 O401 2.358(4) . ?
Ca3 O3A 2.384(4) . ?
Ca3 O3B 2.334(4) . ?
Ca3 O7 2.31(2) 2_576 ?
Ca3 O101 2.232(4) . ?
Ca3 O202 2.313(5) 2_567 ?
Ca3 C225 3.213(6) . ?
Ca3 O225 2.273(5) . ?
Ca3 O125 2.427(17) 2_576 ?
O3B H3BA 0.8699 . ?
O3B H3BB 0.8700 . ?
Ca4 Ca5 3.5378(14) 1_455 ?
Ca4 O128 2.313(4) 2_665 ?
Ca4 O136 2.287(4) . ?
Ca4 O228 2.356(4) . ?
Ca4 O236 2.327(4) 2_656 ?
Ca4 O301 2.288(3) . ?
Ca4 O421 2.282(3) 2_566 ?
Ca5 O21 2.257(17) . ?
Ca5 O135 2.463(5) 1_655 ?
Ca5 C136 2.833(6) 1_655 ?
Ca5 O136 2.513(4) 1_655 ?
Ca5 O227 2.497(4) 1_655 ?
Ca5 C228 2.878(5) 1_655 ?
Ca5 O228 2.526(4) 1_655 ?
Ca5 O301 2.748(4) 1_655 ?
Ca5 C302 2.899(5) 1_655 ?
Ca5 O302 2.443(4) 1_655 ?
Ca5 O321 2.329(11) . ?
Ca5 O5 2.348(5) . ?
C7 O7 1.256(8) . ?
C7 O8 1.269(8) . ?
C14 C15 1.3900 . ?
C14 C19 1.3900 . ?
C14 C313 1.505(13) . ?
C15 H15 0.9500 . ?
C15 C16 1.3900 . ?
C16 H16 0.9500 . ?
C16 C17 1.3900 . ?
C17 C18 1.3900 . ?
C17 C20 1.341(9) . ?
C18 H18 0.9500 . ?
C18 C19 1.3900 . ?
C19 H19 0.9500 . ?
C20 O20 1.267(8) . ?
C20 O21 1.255(8) . ?
O101 C102 1.258(7) . ?
C102 O102 1.256(8) . ?
C102 C103 1.489(8) . ?
C103 C104 1.388(7) . ?
C103 C108 1.393(8) . ?
C104 H104 0.9500 . ?
C104 C105 1.368(8) . ?
C105 H105 0.9500 . ?
C105 C106 1.398(8) . ?
C106 C107 1.405(8) . ?
C106 C109 1.479(7) . ?
C107 H107 0.9500 . ?
C107 C108 1.359(8) . ?
C108 H108 0.9500 . ?
C109 C110 1.382(8) . ?
C109 C118 1.449(8) . ?
C110 H110 0.9500 . ?
C110 C111 1.415(7) . ?
C111 C112 1.413(7) . ?
C111 C116 1.434(8) . ?
C112 H112 0.9500 . ?
C112 C113 1.361(7) . ?
C113 C114 1.434(8) . ?
C113 C140 1.491(7) . ?
C114 C115 1.365(7) . ?
C114 C132 1.491(7) . ?
C115 H115 0.9500 . ?
C115 C116 1.417(7) . ?
C116 C117 1.410(7) . ?
C117 H117 0.9500 . ?
C117 C118 1.367(7) . ?
C118 C119 1.393(14) . ?
O127 C128 1.248(7) . ?
C128 O128 1.257(7) . ?
C128 C129 1.502(7) . ?
C129 C130 1.399(7) . ?
C129 C134 1.389(8) . ?
C130 H130 0.9500 . ?
C130 C131 1.362(7) . ?
C131 H131 0.9500 . ?
C131 C132 1.414(8) . ?
C132 C133 1.384(8) . ?
C133 H133 0.9500 . ?
C133 C134 1.371(7) . ?
C134 H134 0.9500 . ?
O135 C136 1.274(7) . ?
C136 O136 1.263(7) . ?
C136 C137 1.494(8) . ?
C137 C138 1.384(8) . ?
C137 C142 1.379(8) . ?
C138 H138 0.9500 . ?
C138 C139 1.389(7) . ?
C139 H139 0.9500 . ?
C139 C140 1.389(8) . ?
C140 C141 1.385(8) . ?
C141 H141 0.9500 . ?
C141 C142 1.402(8) . ?
C142 H142 0.9500 . ?
O201 C202 1.266(7) . ?
C202 O202 1.260(7) . ?
C202 C203 1.485(7) . ?
C203 C204 1.382(8) . ?
C203 C208 1.396(8) . ?
C204 H204 0.9500 . ?
C204 C205 1.374(8) . ?
C205 H205 0.9500 . ?
C205 C206 1.396(9) . ?
C206 C207 1.397(8) . ?
C206 C209 1.488(7) . ?
C207 H207 0.9500 . ?
C207 C208 1.385(7) . ?
C208 H208 0.9500 . ?
C209 C210 1.374(8) . ?
C209 C218 1.442(8) . ?
C210 H210 0.9500 . ?
C210 C211 1.414(7) . ?
C211 C212 1.428(7) . ?
C211 C216 1.410(8) . ?
C212 H212 0.9500 . ?
C212 C213 1.388(8) . ?
C213 C214 1.427(8) . ?
C213 C240 1.494(7) . ?
C214 C215 1.367(7) . ?
C214 C232 1.492(7) . ?
C215 H215 0.9500 . ?
C215 C216 1.411(7) . ?
C216 C217 1.398(7) . ?
C217 H217 0.9500 . ?
C217 C218 1.386(7) . ?
C218 C219 1.492(7) . ?
C219 C220 1.400(8) . ?
C219 C224 1.387(8) . ?
C220 H220 0.9500 . ?
C220 C221 1.395(8) . ?
C221 H221 0.9500 . ?
C221 C222 1.379(9) . ?
C222 C223 1.399(9) . ?
C222 C225 1.413(6) . ?
C223 H223 0.9500 . ?
C223 C224 1.418(8) . ?
C224 H224 0.9500 . ?
C225 O225 1.257(7) . ?
C225 O226 1.282(8) . ?
O227 C228 1.263(7) . ?
C228 O228 1.287(6) . ?
C228 C229 1.497(7) . ?
C229 C230 1.390(7) . ?
C229 C234 1.409(8) . ?
C230 H230 0.9500 . ?
C230 C231 1.415(8) . ?
C231 H231 0.9500 . ?
C231 C232 1.355(8) . ?
C232 C233 1.417(7) . ?
C233 H233 0.9500 . ?
C233 C234 1.363(7) . ?
C234 H234 0.9500 . ?
O235 C236 1.253(8) . ?
C236 O236 1.257(7) . ?
C236 C237 1.489(7) . ?
C237 C238 1.366(9) . ?
C237 C242 1.392(9) . ?
C238 H238 0.9500 . ?
C238 C239 1.395(9) . ?
C239 H239 0.9500 . ?
C239 C240 1.384(10) . ?
C240 C241 1.385(9) . ?
C241 H241 0.9500 . ?
C241 C242 1.389(8) . ?
C242 H242 0.9500 . ?
O301 C302 1.258(7) . ?
C302 O302 1.258(8) . ?
C302 C303 1.501(6) . ?
C303 C304 1.401(7) . ?
C303 C308 1.378(8) . ?
C304 H304 0.9500 . ?
C304 C305 1.376(7) . ?
C305 H305 0.9500 . ?
C305 C306 1.373(8) . ?
C306 C307 1.405(7) . ?
C306 C309 1.494(6) . ?
C307 H307 0.9500 . ?
C307 C308 1.374(7) . ?
C308 H308 0.9500 . ?
C309 C310 1.353(8) . ?
C309 C313 1.447(7) 2_755 ?
C310 H310 0.9500 . ?
C310 C311 1.432(7) . ?
C311 C311 1.421(10) 2_755 ?
C311 C312 1.404(8) . ?
C312 H312 0.9500 . ?
C312 C313 1.384(7) . ?
C313 C314 1.540(11) . ?
O401 C402 1.261(6) . ?
C402 O402 1.251(7) . ?
C402 C403 1.484(7) . ?
C403 C404 1.391(7) . ?
C403 C408 1.408(7) . ?
C404 H404 0.9500 . ?
C404 C405 1.367(7) . ?
C405 H405 0.9500 . ?
C405 C406 1.398(6) . ?
C406 C407 1.391(6) . ?
C406 C409 1.493(7) . ?
C407 H407 0.9500 . ?
C407 C408 1.384(7) . ?
C408 H408 0.9500 . ?
C409 C410 1.388(6) . ?
C409 C413 1.450(6) 2_566 ?
C410 H410 0.9500 . ?
C410 C411 1.397(7) . ?
C411 C411 1.421(8) 2_566 ?
C411 C412 1.426(6) . ?
C412 H412 0.9500 . ?
C412 C413 1.375(7) . ?
C413 C414 1.500(6) . ?
C414 C415 1.404(6) . ?
C414 C419 1.391(7) . ?
C415 H415 0.9500 . ?
C415 C416 1.388(6) . ?
C416 H416 0.9500 . ?
C416 C417 1.383(7) . ?
C417 C418 1.397(7) . ?
C417 C420 1.498(6) . ?
C418 H418 0.9500 . ?
C418 C419 1.395(6) . ?
C419 H419 0.9500 . ?
C420 O420 1.239(7) . ?
C420 O421 1.264(7) . ?
C119 C120 1.407(15) . ?
C119 C124 1.362(15) . ?
C120 H120 0.9500 . ?
C120 C121 1.385(15) . ?
C121 H121 0.9500 . ?
C121 C122 1.437(15) . ?
C122 C123 1.417(14) . ?
C122 C125 1.358(7) . ?
C123 H123 0.9500 . ?
C123 C124 1.421(15) . ?
C124 H124 0.9500 . ?
C125 O125 1.254(16) . ?
C125 O126 1.281(7) . ?
C314 C319 1.3900 . ?
C314 C315 1.3900 . ?
C319 H319 0.9500 . ?
C319 C318 1.3900 . ?
C318 H318 0.9500 . ?
C318 C317 1.3900 . ?
C317 C316 1.3900 . ?
C317 C320 1.586(16) . ?
C316 H316 0.9500 . ?
C316 C315 1.3900 . ?
C315 H315 0.9500 . ?
C320 O320 1.310(18) . ?
C320 O321 1.205(15) . ?

loop_
_geom_hbond_atom_site_label_D
_geom_hbond_atom_site_label_H
_geom_hbond_atom_site_label_A
_geom_hbond_distance_DH
_geom_hbond_distance_HA
_geom_hbond_distance_DA
_geom_hbond_angle_DHA
_geom_hbond_site_symmetry_A
_geom_hbond_publ_flag
O3B H3BA O226 0.87 2.13 2.740(6) 126.2 . yes
O3B H3BB O227 0.87 1.96 2.824(6) 175.3 2_566 yes

loop_
_geom_torsion_atom_site_label_1
_geom_torsion_atom_site_label_2
_geom_torsion_atom_site_label_3
_geom_torsion_atom_site_label_4
_geom_torsion
_geom_torsion_site_symmetry_1
_geom_torsion_site_symmetry_2
_geom_torsion_site_symmetry_3
_geom_torsion_site_symmetry_4
_geom_torsion_publ_flag
C1 C3 C2 C4 0.0 . . . . ?
C1 C7 O7 Ca3 162(2) . . . 2_576 ?
C3 C1 C6 C5 0.0 . . . . ?
C3 C1 C7 O7 -155(2) . . . . ?
C3 C1 C7 O8 32(3) . . . . ?
C3 C2 C4 C5 0.0 . . . . ?
C3 C2 C4 C118 -174(2) . . . . ?
C2 C4 C5 C6 0.0 . . . . ?
C2 C4 C118 C109 -134.4(11) . . . . ?
C2 C4 C118 C117 55.0(18) . . . . ?
C4 C5 C6 C1 0.0 . . . . ?
C5 C4 C118 C109 51.4(16) . . . . ?
C5 C4 C118 C117 -119.2(13) . . . . ?
C6 C1 C3 C2 0.0 . . . . ?
C6 C1 C7 O7 16(3) . . . . ?
C6 C1 C7 O8 -157(2) . . . . ?
Ca1 O127 C128 O128 -4.1(6) 1_554 . . . ?
Ca1 O127 C128 C129 172.0(5) 1_554 . . . ?
Ca1 C128 O128 Ca4 118.5(6) 1_554 . . 2_665 ?
Ca1 C128 C129 C130 134.7(15) 1_554 . . . ?
Ca1 C128 C129 C134 -43.9(19) 1_554 . . . ?
Ca1 O235 C236 O236 0.8(7) 1_545 . . . ?
Ca1 O235 C236 C237 179.4(5) 1_545 . . . ?
Ca1 C236 O236 Ca4 -89.9(5) 1_545 . . 2_656 ?
Ca1 O401 C402 O402 1.4(7) . . . . ?
Ca1 O401 C402 C403 -176.7(5) . . . . ?
Ca1 C420 O421 Ca4 -70.5(9) 1_455 . . 2_566 ?
Ca2 O127 C128 Ca1 -71.6(6) 1_554 . . 1_554 ?
Ca2 O127 C128 O128 -75.7(9) 1_554 . . . ?
Ca2 O127 C128 C129 100.5(8) 1_554 . . . ?
Ca2 O201 C202 O202 2.3(16) 2_567 . . . ?
Ca2 O201 C202 C203 -179.5(7) 2_567 . . . ?
Ca2 O235 C236 Ca1 118.8(8) 1_545 . . 1_545 ?
Ca2 O235 C236 O236 119.5(7) 1_545 . . . ?
Ca2 O235 C236 C237 -61.8(11) 1_545 . . . ?
Ca2 O401 C402 Ca1 116.4(9) . . . . ?
Ca2 O401 C402 O402 117.8(8) . . . . ?
Ca2 O401 C402 C403 -60.4(12) . . . . ?
Ca3 O101 C102 O102 -60.7(15) . . . . ?
Ca3 O101 C102 C103 122.6(9) . . . . ?
Ca4 O301 C302 Ca5 75.7(7) . . . 1_455 ?
Ca4 O301 C302 O302 54.7(11) . . . . ?
Ca4 O301 C302 C303 -125.5(7) . . . . ?
Ca5 O135 C136 O136 11.2(6) 1_455 . . . ?
Ca5 O135 C136 C137 -166.9(5) 1_455 . . . ?
Ca5 C136 O136 Ca4 -107.3(12) 1_455 . . . ?
Ca5 C136 C137 C138 -81(2) 1_455 . . . ?
Ca5 C136 C137 C142 96.6(19) 1_455 . . . ?
Ca5 O227 C228 O228 -0.6(6) 1_455 . . . ?
Ca5 O227 C228 C229 177.7(5) 1_455 . . . ?
Ca5 C228 O228 Ca4 95.1(3) 1_455 . . . ?
Ca5 O301 C302 O302 -21.0(6) 1_455 . . . ?
Ca5 O301 C302 C303 158.7(5) 1_455 . . . ?
Ca5 C302 C303 C304 -81.2(13) 1_455 . . . ?
Ca5 C302 C303 C308 99.1(12) 1_455 . . . ?
C7 C1 C3 C2 171(2) . . . . ?
C7 C1 C6 C5 -171.4(19) . . . . ?
O8 C7 O7 Ca3 -25(4) . . . 2_576 ?
C14 C15 C16 C17 0.0 . . . . ?
C15 C14 C19 C18 0.0 . . . . ?
C15 C14 C313 C309 -45.5(14) . . . 2_755 ?
C15 C14 C313 C312 128.9(10) . . . . ?
C15 C16 C17 C18 0.0 . . . . ?
C15 C16 C17 C20 179.7(16) . . . . ?
C16 C17 C18 C19 0.0 . . . . ?
C16 C17 C20 O20 14(3) . . . . ?
C16 C17 C20 O21 -169.6(15) . . . . ?
C17 C18 C19 C14 0.0 . . . . ?
C17 C20 O21 Ca5 -138.9(16) . . . . ?
C18 C17 C20 O20 -166.6(18) . . . . ?
C18 C17 C20 O21 10(3) . . . . ?
C19 C14 C15 C16 0.0 . . . . ?
C19 C14 C313 C309 142.4(8) . . . 2_755 ?
C19 C14 C313 C312 -43.2(13) . . . . ?
C20 C17 C18 C19 -179.6(19) . . . . ?
O20 C20 O21 Ca5 38(3) . . . . ?
O101 C102 O102 Ca2 46.3(18) . . . . ?
O101 C102 C103 C104 170.9(7) . . . . ?
O101 C102 C103 C108 -9.5(11) . . . . ?
C102 C103 C104 C105 -180.0(6) . . . . ?
C102 C103 C108 C107 -179.5(6) . . . . ?
O102 C102 C103 C104 -5.9(11) . . . . ?
O102 C102 C103 C108 173.7(7) . . . . ?
C103 C102 O102 Ca2 -137.1(9) . . . . ?
C103 C104 C105 C106 -0.2(10) . . . . ?
C104 C103 C108 C107 0.2(9) . . . . ?
C104 C105 C106 C107 -0.5(9) . . . . ?
C104 C105 C106 C109 -179.3(6) . . . . ?
C105 C106 C107 C108 1.1(9) . . . . ?
C105 C106 C109 C110 50.4(8) . . . . ?
C105 C106 C109 C118 -129.6(6) . . . . ?
C106 C107 C108 C103 -0.9(9) . . . . ?
C106 C109 C110 C111 -178.5(6) . . . . ?
C106 C109 C118 C4 10.3(13) . . . . ?
C106 C109 C118 C117 -179.0(5) . . . . ?
C106 C109 C118 C119 6.3(12) . . . . ?
C107 C106 C109 C110 -128.3(6) . . . . ?
C107 C106 C109 C118 51.7(8) . . . . ?
C108 C103 C104 C105 0.4(10) . . . . ?
C109 C106 C107 C108 179.8(5) . . . . ?
C109 C110 C111 C112 179.9(6) . . . . ?
C109 C110 C111 C116 -2.7(9) . . . . ?
C109 C118 C119 C120 -143.2(9) . . . . ?
C109 C118 C119 C124 47.5(13) . . . . ?
C110 C109 C118 C4 -169.7(12) . . . . ?
C110 C109 C118 C117 1.1(8) . . . . ?
C110 C109 C118 C119 -173.7(9) . . . . ?
C110 C111 C112 C113 178.9(6) . . . . ?
C110 C111 C116 C115 179.0(5) . . . . ?
C110 C111 C116 C117 1.3(8) . . . . ?
C111 C112 C113 C114 2.1(9) . . . . ?
C111 C112 C113 C140 -170.9(5) . . . . ?
C111 C116 C117 C118 1.2(9) . . . . ?
C112 C111 C116 C115 -3.3(8) . . . . ?
C112 C111 C116 C117 179.0(5) . . . . ?
C112 C113 C114 C115 -3.7(8) . . . . ?
C112 C113 C114 C132 174.3(5) . . . . ?
C112 C113 C140 C139 124.1(6) . . . . ?
C112 C113 C140 C141 -52.4(8) . . . . ?
C113 C114 C115 C116 1.7(8) . . . . ?
C113 C114 C132 C131 119.2(6) . . . . ?
C113 C114 C132 C133 -59.7(7) . . . . ?
C113 C140 C141 C142 175.6(5) . . . . ?
C114 C113 C140 C139 -49.0(7) . . . . ?
C114 C113 C140 C141 134.5(6) . . . . ?
C114 C115 C116 C111 1.8(8) . . . . ?
C114 C115 C116 C117 179.4(5) . . . . ?
C114 C132 C133 C134 -179.6(5) . . . . ?
C115 C114 C132 C131 -62.7(7) . . . . ?
C115 C114 C132 C133 118.3(6) . . . . ?
C115 C116 C117 C118 -176.4(5) . . . . ?
C116 C111 C112 C113 1.4(9) . . . . ?
C116 C117 C118 C4 168.3(12) . . . . ?
C116 C117 C118 C109 -2.4(9) . . . . ?
C116 C117 C118 C119 172.8(9) . . . . ?
C117 C118 C119 C120 41.9(14) . . . . ?
C117 C118 C119 C124 -127.4(10) . . . . ?
C118 C4 C5 C6 174(2) . . . . ?
C118 C109 C110 C111 1.5(9) . . . . ?
C118 C119 C120 C121 -166.1(12) . . . . ?
C118 C119 C124 C123 164.7(14) . . . . ?
O127 C128 O128 Ca1 5.0(7) . . . 1_554 ?
O127 C128 O128 Ca4 123.5(6) . . . 2_665 ?
O127 C128 C129 C130 -11.4(9) . . . . ?
O127 C128 C129 C134 170.0(6) . . . . ?
C128 C129 C130 C131 -177.4(5) . . . . ?
C128 C129 C134 C133 178.9(5) . . . . ?
O128 C128 C129 C130 165.0(5) . . . . ?
O128 C128 C129 C134 -13.7(8) . . . . ?
C129 C128 O128 Ca1 -171.2(4) . . . 1_554 ?
C129 C128 O128 Ca4 -52.7(8) . . . 2_665 ?
C129 C130 C131 C132 -1.5(9) . . . . ?
C130 C129 C134 C133 0.3(8) . . . . ?
C130 C131 C132 C114 -178.8(5) . . . . ?
C130 C131 C132 C133 0.1(8) . . . . ?
C131 C132 C133 C134 1.4(8) . . . . ?
C132 C114 C115 C116 -176.3(5) . . . . ?
C132 C133 C134 C129 -1.6(9) . . . . ?
C134 C129 C130 C131 1.3(9) . . . . ?
O135 C136 O136 Ca4 -118.3(10) . . . . ?
O135 C136 O136 Ca5 -10.9(6) . . . 1_455 ?
O135 C136 C137 C138 5.4(8) . . . . ?
O135 C136 C137 C142 -177.3(5) . . . . ?
C136 C137 C138 C139 175.9(5) . . . . ?
C136 C137 C142 C141 -175.5(5) . . . . ?
O136 C136 C137 C138 -172.8(5) . . . . ?
O136 C136 C137 C142 4.6(8) . . . . ?
C137 C136 O136 Ca4 59.9(14) . . . . ?
C137 C136 O136 Ca5 167.2(5) . . . 1_455 ?
C137 C138 C139 C140 0.0(8) . . . . ?
C138 C137 C142 C141 1.8(8) . . . . ?
C138 C139 C140 C113 -175.4(5) . . . . ?
C138 C139 C140 C141 1.3(8) . . . . ?
C139 C140 C141 C142 -1.0(8) . . . . ?
C140 C113 C114 C115 169.4(5) . . . . ?
C140 C113 C114 C132 -12.6(8) . . . . ?
C140 C141 C142 C137 -0.6(8) . . . . ?
C142 C137 C138 C139 -1.5(8) . . . . ?
O201 C202 O202 Ca3 -74.7(16) . . . 2_567 ?
O201 C202 C203 C204 161.1(7) . . . . ?
O201 C202 C203 C208 -17.0(11) . . . . ?
C202 C203 C204 C205 -177.2(7) . . . . ?
C202 C203 C208 C207 177.2(6) . . . . ?
O202 C202 C203 C204 -20.6(10) . . . . ?
O202 C202 C203 C208 161.3(6) . . . . ?
C203 C202 O202 Ca3 107.1(12) . . . 2_567 ?
C203 C204 C205 C206 0.6(12) . . . . ?
C204 C203 C208 C207 -0.9(10) . . . . ?
C204 C205 C206 C207 -2.1(10) . . . . ?
C204 C205 C206 C209 -178.6(7) . . . . ?
C205 C206 C207 C208 2.1(10) . . . . ?
C205 C206 C209 C210 54.3(9) . . . . ?
C205 C206 C209 C218 -126.7(7) . . . . ?
C206 C207 C208 C203 -0.6(10) . . . . ?
C206 C209 C210 C211 177.3(6) . . . . ?
C206 C209 C218 C217 -176.9(5) . . . . ?
C206 C209 C218 C219 6.3(9) . . . . ?
C207 C206 C209 C210 -122.1(7) . . . . ?
C207 C206 C209 C218 56.9(9) . . . . ?
C208 C203 C204 C205 0.9(11) . . . . ?
C209 C206 C207 C208 178.6(6) . . . . ?
C209 C210 C211 C212 -178.1(6) . . . . ?
C209 C210 C211 C216 -0.3(10) . . . . ?
C209 C218 C219 C220 -145.0(6) . . . . ?
C209 C218 C219 C224 40.0(8) . . . . ?
C210 C209 C218 C217 2.1(8) . . . . ?
C210 C209 C218 C219 -174.7(5) . . . . ?
C210 C211 C212 C213 176.8(6) . . . . ?
C210 C211 C216 C215 -179.0(6) . . . . ?
C210 C211 C216 C217 1.8(9) . . . . ?
C211 C212 C213 C214 3.8(10) . . . . ?
C211 C212 C213 C240 -175.4(6) . . . . ?
C211 C216 C217 C218 -1.4(9) . . . . ?
C212 C211 C216 C215 -1.1(9) . . . . ?
C212 C211 C216 C217 179.7(6) . . . . ?
C212 C213 C214 C215 -4.6(10) . . . . ?
C212 C213 C214 C232 173.6(6) . . . . ?
C212 C213 C240 C239 115.4(8) . . . . ?
C212 C213 C240 C241 -67.1(8) . . . . ?
C213 C214 C215 C216 2.5(9) . . . . ?
C213 C214 C232 C231 135.5(7) . . . . ?
C213 C214 C232 C233 -49.7(8) . . . . ?
C213 C240 C241 C242 -174.5(5) . . . . ?
C214 C213 C240 C239 -63.7(9) . . . . ?
C214 C213 C240 C241 113.7(7) . . . . ?
C214 C215 C216 C211 0.3(9) . . . . ?
C214 C215 C216 C217 179.5(6) . . . . ?
C214 C232 C233 C234 -175.1(5) . . . . ?
C215 C214 C232 C231 -46.3(9) . . . . ?
C215 C214 C232 C233 128.5(6) . . . . ?
C215 C216 C217 C218 179.5(5) . . . . ?
C216 C211 C212 C213 -0.9(10) . . . . ?
C216 C217 C218 C209 -0.6(8) . . . . ?
C216 C217 C218 C219 176.4(5) . . . . ?
C217 C218 C219 C220 38.1(7) . . . . ?
C217 C218 C219 C224 -136.8(6) . . . . ?
C218 C209 C210 C211 -1.7(9) . . . . ?
C218 C219 C220 C221 -174.2(5) . . . . ?
C218 C219 C224 C223 174.8(5) . . . . ?
C219 C220 C221 C222 -0.2(8) . . . . ?
C220 C219 C224 C223 -0.2(8) . . . . ?
C220 C221 C222 C223 -1.3(8) . . . . ?
C220 C221 C222 C225 178.5(5) . . . . ?
C221 C222 C223 C224 2.1(8) . . . . ?
C221 C222 C225 Ca3 -168.1(5) . . . . ?
C221 C222 C225 O225 161.4(6) . . . . ?
C221 C222 C225 O226 -19.0(9) . . . . ?
C222 C223 C224 C219 -1.4(8) . . . . ?
C222 C225 O225 Ca3 147.2(4) . . . . ?
C223 C222 C225 Ca3 11.6(10) . . . . ?
C223 C222 C225 O225 -18.9(9) . . . . ?
C223 C222 C225 O226 160.7(5) . . . . ?
C224 C219 C220 C221 0.9(8) . . . . ?
C225 C222 C223 C224 -177.6(5) . . . . ?
O226 C225 O225 Ca3 -32.5(8) . . . . ?
O227 C228 O228 Ca4 95.6(6) . . . . ?
O227 C228 O228 Ca5 0.6(6) . . . 1_455 ?
O227 C228 C229 C230 -1.4(10) . . . . ?
O227 C228 C229 C234 -177.9(6) . . . . ?
C228 C229 C230 C231 -178.3(6) . . . . ?
C228 C229 C234 C233 176.1(6) . . . . ?
O228 C228 C229 C230 176.9(6) . . . . ?
O228 C228 C229 C234 0.5(9) . . . . ?
C229 C228 O228 Ca4 -82.7(6) . . . . ?
C229 C228 O228 Ca5 -177.8(5) . . . 1_455 ?
C229 C230 C231 C232 3.1(10) . . . . ?
C230 C229 C234 C233 -0.4(9) . . . . ?
C230 C231 C232 C214 172.7(6) . . . . ?
C230 C231 C232 C233 -2.1(10) . . . . ?
C231 C232 C233 C234 -0.2(9) . . . . ?
C232 C214 C215 C216 -175.7(5) . . . . ?
C232 C233 C234 C229 1.4(9) . . . . ?
C234 C229 C230 C231 -1.8(10) . . . . ?
O235 C236 O236 Ca1 -0.7(6) . . . 1_545 ?
O235 C236 O236 Ca4 -90.6(7) . . . 2_656 ?
O235 C236 C237 C238 -10.2(10) . . . . ?
O235 C236 C237 C242 171.0(6) . . . . ?
C236 C237 C238 C239 -177.9(8) . . . . ?
C236 C237 C242 C241 179.0(6) . . . . ?
O236 C236 C237 C238 168.4(7) . . . . ?
O236 C236 C237 C242 -10.4(9) . . . . ?
C237 C236 O236 Ca1 -179.3(5) . . . 1_545 ?
C237 C236 O236 Ca4 90.8(8) . . . 2_656 ?
C237 C238 C239 C240 -0.1(14) . . . . ?
C238 C237 C242 C241 0.2(10) . . . . ?
C238 C239 C240 C213 175.7(7) . . . . ?
C238 C239 C240 C241 -1.8(12) . . . . ?
C239 C240 C241 C242 2.9(10) . . . . ?
C240 C213 C214 C215 174.6(6) . . . . ?
C240 C213 C214 C232 -7.2(9) . . . . ?
C240 C241 C242 C237 -2.1(9) . . . . ?
C242 C237 C238 C239 0.9(13) . . . . ?
O301 C302 O302 Ca5 23.9(7) . . . 1_455 ?
O301 C302 C303 C304 170.7(5) . . . . ?
O301 C302 C303 C308 -9.0(8) . . . . ?
C302 C303 C304 C305 -179.1(5) . . . . ?
C302 C303 C308 C307 -179.3(5) . . . . ?
O302 C302 C303 C304 -9.5(8) . . . . ?
O302 C302 C303 C308 170.8(6) . . . . ?
C303 C302 O302 Ca5 -155.9(5) . . . 1_455 ?
C303 C304 C305 C306 -2.0(9) . . . . ?
C304 C303 C308 C307 0.9(8) . . . . ?
C304 C305 C306 C307 1.8(8) . . . . ?
C304 C305 C306 C309 179.9(5) . . . . ?
C305 C306 C307 C308 -0.3(8) . . . . ?
C305 C306 C309 C310 -128.4(6) . . . . ?
C305 C306 C309 C313 45.7(8) . . . 2_755 ?
C306 C307 C308 C303 -1.1(8) . . . . ?
C306 C309 C310 C311 173.1(5) . . . . ?
C307 C306 C309 C310 49.7(7) . . . . ?
C307 C306 C309 C313 -136.2(6) . . . 2_755 ?
C308 C303 C304 C305 0.6(8) . . . . ?
C309 C306 C307 C308 -178.4(5) . . . . ?
C309 C310 C311 C311 -0.6(11) . . . 2_755 ?
C309 C310 C311 C312 -178.5(6) . . . . ?
C309 C313 C314 C319 -39.1(10) 2_755 . . . ?
C309 C313 C314 C315 148.4(8) 2_755 . . . ?
C310 C311 C312 C313 179.7(6) . . . . ?
C311 C311 C312 C313 1.9(11) 2_755 . . . ?
C311 C312 C313 C14 -174.7(10) . . . . ?
C311 C312 C313 C309 -0.2(9) . . . 2_755 ?
C311 C312 C313 C314 -175.4(7) . . . . ?
C312 C313 C314 C319 135.9(7) . . . . ?
C312 C313 C314 C315 -36.6(12) . . . . ?
C313 C14 C15 C16 -171.7(15) . . . . ?
C313 C14 C19 C18 172.5(14) . . . . ?
C313 C309 C310 C311 -1.1(9) 2_755 . . . ?
C313 C314 C319 C318 -172.9(11) . . . . ?
C313 C314 C315 C316 172.1(12) . . . . ?
O401 C402 O402 Ca1 -1.4(7) . . . . ?
O401 C402 C403 C404 -5.9(9) . . . . ?
O401 C402 C403 C408 169.8(6) . . . . ?
C402 C403 C404 C405 173.3(5) . . . . ?
C402 C403 C408 C407 -172.9(5) . . . . ?
O402 C402 C403 C404 176.0(6) . . . . ?
O402 C402 C403 C408 -8.4(9) . . . . ?
C403 C402 O402 Ca1 176.7(5) . . . . ?
C403 C404 C405 C406 -0.6(8) . . . . ?
C404 C403 C408 C407 2.9(8) . . . . ?
C404 C405 C406 C407 3.4(7) . . . . ?
C404 C405 C406 C409 -170.6(5) . . . . ?
C405 C406 C407 C408 -3.0(7) . . . . ?
C405 C406 C409 C410 46.3(6) . . . . ?
C405 C406 C409 C413 -136.0(5) . . . 2_566 ?
C406 C407 C408 C403 -0.1(8) . . . . ?
C406 C409 C410 C411 179.0(4) . . . . ?
C407 C406 C409 C410 -127.2(5) . . . . ?
C407 C406 C409 C413 50.5(7) . . . 2_566 ?
C408 C403 C404 C405 -2.5(8) . . . . ?
C409 C406 C407 C408 170.5(5) . . . . ?
C409 C410 C411 C411 -0.4(9) . . . 2_566 ?
C409 C410 C411 C412 179.4(5) . . . . ?
C409 C413 C414 C415 144.2(5) 2_566 . . . ?
C409 C413 C414 C419 -37.1(7) 2_566 . . . ?
C410 C411 C412 C413 -179.8(5) . . . . ?
C411 C411 C412 C413 0.0(8) 2_566 . . . ?
C411 C412 C413 C409 -0.8(7) . . . 2_566 ?
C411 C412 C413 C414 180.0(4) . . . . ?
C412 C413 C414 C415 -36.5(7) . . . . ?
C412 C413 C414 C419 142.1(5) . . . . ?
C413 C409 C410 C411 1.2(7) 2_566 . . . ?
C413 C414 C415 C416 -179.3(4) . . . . ?
C413 C414 C419 C418 178.0(5) . . . . ?
C414 C415 C416 C417 2.1(8) . . . . ?
C415 C414 C419 C418 -3.4(7) . . . . ?
C415 C416 C417 C418 -4.7(8) . . . . ?
C415 C416 C417 C420 172.5(5) . . . . ?
C416 C417 C418 C419 3.4(8) . . . . ?
C416 C417 C420 Ca1 -97.7(8) . . . 1_455 ?
C416 C417 C420 O420 -167.7(6) . . . . ?
C416 C417 C420 O421 5.3(8) . . . . ?
C417 C418 C419 C414 0.7(8) . . . . ?
C417 C420 O420 Ca1 143.1(5) . . . 1_455 ?
C417 C420 O421 Ca1 -147.5(5) . . . 1_455 ?
C417 C420 O421 Ca4 141.9(7) . . . 2_566 ?
C418 C417 C420 Ca1 79.4(9) . . . 1_455 ?
C418 C417 C420 O420 9.5(9) . . . . ?
C418 C417 C420 O421 -177.6(5) . . . . ?
C419 C414 C415 C416 2.0(8) . . . . ?
C420 C417 C418 C419 -173.8(5) . . . . ?
O420 C420 O421 Ca1 25.3(6) . . . 1_455 ?
O420 C420 O421 Ca4 -45.2(14) . . . 2_566 ?
O421 C420 O420 Ca1 -29.8(7) . . . 1_455 ?
C119 C120 C121 C122 0.0(16) . . . . ?
C120 C119 C124 C123 -4.6(15) . . . . ?
C120 C121 C122 C123 -1.6(15) . . . . ?
C120 C121 C122 C125 171.3(10) . . . . ?
C121 C122 C123 C124 0.1(15) . . . . ?
C121 C122 C125 O125 178.5(14) . . . . ?
C121 C122 C125 O126 -4.9(16) . . . . ?
C122 C123 C124 C119 3.0(16) . . . . ?
C122 C125 O125 Ca3 173.4(11) . . . 2_576 ?
C123 C122 C125 O125 -9(2) . . . . ?
C123 C122 C125 O126 167.2(12) . . . . ?
C124 C119 C120 C121 3.2(14) . . . . ?
C125 C122 C123 C124 -172.2(12) . . . . ?
O126 C125 O125 Ca3 -3(3) . . . 2_576 ?
C314 C319 C318 C317 0.0 . . . . ?
C319 C314 C315 C316 0.0 . . . . ?
C319 C318 C317 C316 0.0 . . . . ?
C319 C318 C317 C320 173.0(12) . . . . ?
C318 C317 C316 C315 0.0 . . . . ?
C318 C317 C320 O320 -1.2(16) . . . . ?
C318 C317 C320 O321 -174.2(11) . . . . ?
C317 C316 C315 C314 0.0 . . . . ?
C317 C320 O321 Ca5 -105.1(16) . . . . ?
C316 C317 C320 O320 172.1(10) . . . . ?
C316 C317 C320 O321 -0.9(17) . . . . ?
C315 C314 C319 C318 0.0 . . . . ?
C320 C317 C316 C315 -173.5(11) . . . . ?
O320 C320 O321 Ca5 82.8(19) . . . . ?

loop_
_platon_squeeze_void_nr
_platon_squeeze_void_average_x
_platon_squeeze_void_average_y
_platon_squeeze_void_average_z
_platon_squeeze_void_volume
_platon_squeeze_void_count_electrons
_platon_squeeze_void_content
1 -0.013 0.006 0.503 1976 551 ' '
